data_4307700
loop_
_publ_author_name
'Izuru Takei'
'Koji Kobayashi'
'Keita Dohki'
'Masanobu Hidai'

_publ_section_title
;
Synthesis and Reactivity of a Bis(disulfide)-Bridged RuMo3S4 Double-Cubane
Cluster: A New Family of Nona- or Decanuclear Mixed-Metal Sulfide
Clusters with Two RuMo3S4 Units
;
_journal_name_full 'Inorganic Chemistry'
_journal_page_first 1045
_journal_page_last 1047
_journal_paper_doi 10.1021/ic0621953
_journal_volume 46
_journal_year 2007
_chemical_formula_moiety 'C82 H116 Cl8 F12 Mo6 P3 Pd Ru2 S11 '
_chemical_formula_sum 'C82 H116 Cl8 F12 Mo6 P3 Pd Ru2 S11'
_chemical_formula_weight 2943.18
_space_group_IT_number 2
_symmetry_cell_setting triclinic
_symmetry_Int_Tables_number 2
_symmetry_space_group_name_Hall '-P 1'
_symmetry_space_group_name_H-M 'P -1'
_cell_angle_alpha 95.954(2)
_cell_angle_beta 100.126(3)
_cell_angle_gamma 97.109(2)
_cell_formula_units_Z 2
_cell_length_a 11.4628(7)
_cell_length_b 18.1960(9)
_cell_length_c 26.855(2)
_cell_measurement_reflns_used 9894
_cell_measurement_temperature 293.1
_cell_measurement_theta_max 27.5
_cell_measurement_theta_min 3.0
_cell_volume 5426.4(6)
_computing_cell_refinement CrystalClear
_computing_data_collection CrystalClear
_computing_data_reduction CrystalStructure
_computing_publication_material 'CrystalStructure 3.6.0'
_computing_structure_refinement CRYSTALS
_computing_structure_solution 'DIRDIF99 (PATTY)'
_diffrn_detector_area_resol_mean 7.31
_diffrn_measured_fraction_theta_full 0.4997
_diffrn_measured_fraction_theta_max 0.4997
_diffrn_measurement_device_type 'Rigaku Mercury'
_diffrn_measurement_method w
_diffrn_radiation_type 'Mo Ka'
_diffrn_radiation_wavelength 0.7107
_diffrn_reflns_av_R_equivalents 0.033
_diffrn_reflns_limit_h_max 14
_diffrn_reflns_limit_h_min -14
_diffrn_reflns_limit_k_max 23
_diffrn_reflns_limit_k_min -22
_diffrn_reflns_limit_l_max 34
_diffrn_reflns_limit_l_min -30
_diffrn_reflns_number 40016
_diffrn_reflns_theta_full 27.49
_diffrn_reflns_theta_max 27.49
_exptl_absorpt_coefficient_mu 1.612
_exptl_absorpt_correction_T_max 0.724
_exptl_absorpt_correction_T_min 0.524
_exptl_absorpt_correction_type multi-scan
_exptl_absorpt_process_details 'Jacobson, R. (1998) Private communication'
_exptl_crystal_colour 'dark brown'
_exptl_crystal_density_diffrn 1.801
_exptl_crystal_density_method 'not measured'
_exptl_crystal_description prism
_exptl_crystal_F_000 2918.00
_exptl_crystal_size_max 0.80
_exptl_crystal_size_mid 0.35
_exptl_crystal_size_min 0.15
_refine_diff_density_max 1.28
_refine_diff_density_min -0.95
_refine_ls_extinction_method none
_refine_ls_goodness_of_fit_ref 1.047
_refine_ls_hydrogen_treatment noref
_refine_ls_number_parameters 1070
_refine_ls_number_reflns 12093
_refine_ls_R_factor_gt 0.0680
_refine_ls_shift/su_max 0.0070
_refine_ls_structure_factor_coef F
_refine_ls_weighting_details 'w = 1/[0.0010Fo^2^ + 1.5000sigma(Fo^2^) + 0.1500]'
_refine_ls_weighting_scheme calc
_refine_ls_wR_factor_ref 0.0840
_reflns_number_gt 10291
_reflns_number_total 23850
_reflns_threshold_expression F^2^>2.0sigma(F^2^)
_cod_data_source_file ic0621953si20061117_025250.cif
_cod_data_source_block '__clust3'
_cod_original_cell_volume 5426.3(5)
_cod_original_formula_sum 'C82 H116 Cl8 F12 Mo6 P3 Pd Ru2 S11 '
_cod_database_code 4307700

loop_
_symmetry_equiv_pos_site_id
_symmetry_equiv_pos_as_xyz
1 +X,+Y,+Z
2 -X,-Y,-Z

loop_
_atom_site_label
_atom_site_type_symbol
_atom_site_fract_x
_atom_site_fract_y
_atom_site_fract_z
_atom_site_U_iso_or_equiv
_atom_site_adp_type
_atom_site_occupancy
_atom_site_symmetry_multiplicity
_atom_site_calc_flag
_atom_site_refinement_flags
_atom_site_disorder_assembly
_atom_site_disorder_group
Pd(1) Pd 0.17161(13) 0.30542(6) 0.34273(5) 0.0782(4) Uani 1.00 1 d . . .
Ru(1) Ru 0.06769(9) 0.30042(5) 0.21687(4) 0.0430(3) Uani 1.00 1 d . . .
Ru(2) Ru 0.04617(9) 0.16735(6) 0.27990(4) 0.0485(3) Uani 1.00 1 d . . .
Mo(1) Mo -0.00081(9) 0.43982(6) 0.18913(5) 0.0461(3) Uani 1.00 1 d . . .
Mo(2) Mo 0.22258(9) 0.39537(6) 0.17056(5) 0.0454(3) Uani 1.00 1 d . . .
Mo(3) Mo -0.00023(10) 0.32444(6) 0.10980(4) 0.0462(3) Uani 1.00 1 d . . .
Mo(4) Mo 0.03370(10) 0.04010(6) 0.33841(5) 0.0567(4) Uani 1.00 1 d . . .
Mo(5) Mo -0.16467(9) 0.05522(6) 0.26097(5) 0.0462(3) Uani 1.00 1 d . . .
Mo(6) Mo 0.05447(9) 0.01680(6) 0.23377(5) 0.0511(4) Uani 1.00 1 d . . .
Cl(1) Cl 0.3049(10) 0.8860(5) 0.0882(4) 0.248(6) Uani 1.00 1 d . . .
Cl(2) Cl 0.1871(9) 0.7491(6) 0.1021(4) 0.241(5) Uani 1.00 1 d . . .
Cl(3) Cl 0.2642(8) 0.0447(5) -0.0036(4) 0.233(5) Uani 1.00 1 d . . .
Cl(4) Cl 0.4595(10) 0.1142(6) 0.0588(4) 0.295(6) Uani 1.00 1 d . . .
Cl(5) Cl 0.619(1) 0.0769(10) 0.4815(6) 0.376(8) Uiso 1.00 1 d . . .
Cl(6) Cl 0.745(2) 0.2175(11) 0.4894(8) 0.272(8) Uiso 0.60 1 d P . .
Cl(7) Cl 0.584(2) 0.211(2) 0.4583(11) 0.240(11) Uiso 0.40 1 d P . .
Cl(8) Cl 0.841(1) 0.7336(9) 0.2604(6) 0.171(5) Uiso 0.525 1 d P . .
Cl(9) Cl 0.717(1) 0.6183(8) 0.2991(7) 0.172(5) Uiso 0.525 1 d P . .
Cl(10) Cl 0.876(2) 0.7205(12) 0.2972(9) 0.160(8) Uiso 0.35 1 d P . .
Cl(11) Cl 0.685(2) 0.6140(12) 0.2571(9) 0.161(8) Uiso 0.35 1 d P . .
Cl(12) Cl 0.710(3) 0.681(2) 0.2182(13) 0.170(11) Uiso 0.25 1 d P . .
S(1) S 0.0847(3) 0.4496(2) 0.1171(1) 0.0508(10) Uani 1.00 1 d . . .
S(2) S 0.1581(3) 0.2676(2) 0.14653(13) 0.0501(10) Uani 1.00 1 d . . .
S(3) S -0.1193(3) 0.3226(2) 0.17191(13) 0.0499(10) Uani 1.00 1 d . . .
S(4) S 0.1631(3) 0.4198(2) 0.24800(13) 0.0485(10) Uani 1.00 1 d . . .
S(5) S -0.0770(3) -0.0520(2) 0.2748(2) 0.0587(11) Uani 1.00 1 d . . .
S(6) S -0.0603(3) 0.1048(2) 0.20179(13) 0.0493(10) Uani 1.00 1 d . . .
S(7) S 0.1883(3) 0.0883(2) 0.3010(2) 0.0620(11) Uani 1.00 1 d . . .
S(8) S -0.0838(3) 0.1352(2) 0.3352(1) 0.0548(11) Uani 1.00 1 d . . .
S(9) S -0.0151(3) 0.2872(2) 0.2901(1) 0.0607(12) Uani 1.00 1 d . . .
S(10) S 0.2132(3) 0.2457(2) 0.2670(2) 0.0592(11) Uani 1.00 1 d . . .
S(11) S 0.3754(6) 0.3108(4) 0.3819(3) 0.153(3) Uani 1.00 1 d . . .
P(1) P 0.1042(10) 0.3794(6) 0.4114(4) 0.064(3) Uani 0.60 1 d P . .
P(2) P 0.169(1) 0.3665(10) 0.4149(7) 0.072(5) Uani 0.40 1 d P . .
P(3) P 0.4416(7) 0.7654(3) 0.3355(3) 0.121(3) Uani 1.00 1 d . . .
P(4) P 0.6123(7) 0.7086(5) 0.0784(4) 0.102(3) Uani 0.70 1 d P . .
P(99) P 0.590(2) 0.6991(12) 0.0769(9) 0.170(8) Uiso 0.30 1 d P . .
F(1) F 0.307(2) 0.7396(10) 0.3301(9) 0.239(10) Uani 1.00 1 d . . .
F(2) F 0.466(2) 0.6866(9) 0.3305(9) 0.265(12) Uani 1.00 1 d . . .
F(3) F 0.5797(13) 0.7947(8) 0.3406(7) 0.194(8) Uani 1.00 1 d . . .
F(4) F 0.439(2) 0.7622(12) 0.2766(7) 0.249(11) Uani 1.00 1 d . . .
F(5) F 0.423(2) 0.8468(8) 0.3392(9) 0.243(10) Uani 1.00 1 d . . .
F(6) F 0.456(2) 0.769(2) 0.3920(7) 0.29(1) Uani 1.00 1 d . . .
F(7) F 0.473(3) 0.680(2) 0.0509(13) 0.28(2) Uiso 0.70 1 d P . .
F(8) F 0.632(3) 0.727(2) 0.0247(13) 0.260(13) Uiso 0.70 1 d P . .
F(9) F 0.632(2) 0.6230(11) 0.0565(8) 0.152(7) Uiso 0.70 1 d P . .
F(10) F 0.739(3) 0.720(2) 0.1096(11) 0.226(11) Uiso 0.70 1 d P . .
F(11) F 0.567(3) 0.685(2) 0.1267(13) 0.28(1) Uiso 0.70 1 d P . .
F(12) F 0.598(2) 0.7902(12) 0.0928(9) 0.163(7) Uiso 0.70 1 d P . .
F(100) F 0.460(2) 0.672(2) 0.085(1) 0.170(8) Uiso 0.30 1 d P . .
F(101) F 0.540(3) 0.758(2) 0.0430(13) 0.170(8) Uiso 0.30 1 d P . .
F(102) F 0.568(3) 0.641(2) 0.0281(11) 0.170(8) Uiso 0.30 1 d P . .
F(103) F 0.612(3) 0.757(2) 0.1256(11) 0.170(8) Uiso 0.30 1 d P . .
F(104) F 0.639(3) 0.640(2) 0.111(1) 0.170(8) Uiso 0.30 1 d P . .
F(105) F 0.719(2) 0.726(2) 0.069(2) 0.170(8) Uiso 0.30 1 d P . .
C(1) C -0.174(2) 0.4981(9) 0.1828(8) 0.087(7) Uani 1.00 1 d . . .
C(2) C -0.143(2) 0.4830(8) 0.2337(7) 0.070(6) Uani 1.00 1 d . . .
C(3) C -0.031(2) 0.5274(10) 0.2551(7) 0.081(7) Uani 1.00 1 d . . .
C(4) C 0.0053(13) 0.5663(7) 0.2171(8) 0.070(5) Uani 1.00 1 d . . .
C(5) C -0.084(2) 0.5493(9) 0.1716(7) 0.072(6) Uani 1.00 1 d . . .
C(6) C -0.296(2) 0.467(1) 0.1493(9) 0.153(10) Uani 1.00 1 d . . .
C(7) C -0.219(2) 0.4335(11) 0.2630(9) 0.130(10) Uani 1.00 1 d . . .
C(8) C 0.032(2) 0.5390(12) 0.3118(7) 0.135(9) Uani 1.00 1 d . . .
C(9) C 0.111(2) 0.6267(10) 0.2253(10) 0.142(10) Uani 1.00 1 d . . .
C(10) C -0.083(2) 0.5884(11) 0.1261(9) 0.146(11) Uani 1.00 1 d . . .
C(11) C 0.401(2) 0.3800(13) 0.1414(11) 0.105(8) Uani 1.00 1 d . . .
C(12) C 0.3770(13) 0.450(1) 0.1328(7) 0.089(7) Uani 1.00 1 d . . .
C(13) C 0.3829(12) 0.4908(8) 0.1794(9) 0.081(6) Uani 1.00 1 d . . .
C(14) C 0.4144(13) 0.4473(12) 0.2184(6) 0.081(6) Uani 1.00 1 d . . .
C(15) C 0.4233(13) 0.3765(10) 0.1935(10) 0.089(7) Uani 1.00 1 d . . .
C(16) C 0.417(2) 0.318(2) 0.104(1) 0.27(2) Uani 1.00 1 d . . .
C(17) C 0.367(2) 0.478(2) 0.0814(10) 0.182(13) Uani 1.00 1 d . . .
C(18) C 0.375(2) 0.5730(10) 0.1863(12) 0.171(11) Uani 1.00 1 d . . .
C(19) C 0.447(2) 0.465(2) 0.2738(9) 0.22(1) Uani 1.00 1 d . . .
C(20) C 0.462(2) 0.3121(13) 0.218(1) 0.21(1) Uani 1.00 1 d . . .
C(21) C -0.108(2) 0.3438(8) 0.0306(6) 0.071(5) Uani 1.00 1 d . . .
C(22) C -0.1794(13) 0.2872(9) 0.0484(5) 0.066(5) Uani 1.00 1 d . . .
C(23) C -0.117(1) 0.2240(8) 0.0515(5) 0.067(5) Uani 1.00 1 d . . .
C(24) C -0.009(2) 0.2427(10) 0.0346(6) 0.075(6) Uani 1.00 1 d . . .
C(25) C -0.0027(13) 0.3132(9) 0.0223(5) 0.064(5) Uani 1.00 1 d . . .
C(26) C -0.146(2) 0.4125(9) 0.0144(7) 0.106(7) Uani 1.00 1 d . . .
C(27) C -0.308(1) 0.2864(10) 0.0595(7) 0.098(6) Uani 1.00 1 d . . .
C(28) C -0.171(2) 0.1492(9) 0.0657(7) 0.095(6) Uani 1.00 1 d . . .
C(29) C 0.076(2) 0.1896(10) 0.0247(7) 0.098(7) Uani 1.00 1 d . . .
C(30) C 0.091(2) 0.3540(12) -0.0031(7) 0.117(8) Uani 1.00 1 d . . .
C(31) C 0.091(2) -0.0536(11) 0.3862(8) 0.096(8) Uani 1.00 1 d . . .
C(32) C 0.185(2) 0.0042(12) 0.4002(7) 0.090(7) Uani 1.00 1 d . . .
C(33) C 0.141(2) 0.0677(10) 0.4225(7) 0.094(7) Uani 1.00 1 d . . .
C(34) C 0.019(2) 0.0469(12) 0.4255(6) 0.088(7) Uani 1.00 1 d . . .
C(35) C -0.007(2) -0.0293(11) 0.4038(7) 0.095(7) Uani 1.00 1 d . . .
C(36) C 0.101(2) -0.1348(12) 0.3684(8) 0.140(10) Uani 1.00 1 d . . .
C(37) C 0.315(2) 0.003(2) 0.3942(9) 0.172(12) Uani 1.00 1 d . . .
C(38) C 0.215(3) 0.142(1) 0.4446(10) 0.207(13) Uani 1.00 1 d . . .
C(39) C -0.055(3) 0.094(2) 0.4522(9) 0.20(2) Uani 1.00 1 d . . .
C(40) C -0.124(2) -0.076(2) 0.4047(10) 0.198(13) Uani 1.00 1 d . . .
C(41) C -0.3477(10) -0.0247(7) 0.2395(6) 0.056(4) Uani 1.00 1 d . . .
C(42) C -0.3518(11) 0.0252(9) 0.2824(5) 0.058(5) Uani 1.00 1 d . . .
C(43) C -0.3494(12) 0.0972(8) 0.2691(6) 0.064(5) Uani 1.00 1 d . . .
C(44) C -0.3388(11) 0.0931(8) 0.2168(6) 0.060(5) Uani 1.00 1 d . . .
C(45) C -0.3398(11) 0.0166(8) 0.1984(5) 0.053(4) Uani 1.00 1 d . . .
C(46) C -0.3657(13) -0.1097(8) 0.2333(7) 0.091(6) Uani 1.00 1 d . . .
C(47) C -0.372(2) 0.0010(12) 0.3314(7) 0.110(8) Uani 1.00 1 d . . .
C(48) C -0.364(2) 0.1666(11) 0.3004(7) 0.105(7) Uani 1.00 1 d . . .
C(49) C -0.342(2) 0.1574(10) 0.1862(8) 0.103(7) Uani 1.00 1 d . . .
C(50) C -0.3444(13) -0.0145(10) 0.1439(7) 0.094(7) Uani 1.00 1 d . . .
C(51) C 0.083(2) -0.0134(12) 0.1493(7) 0.087(7) Uani 1.00 1 d . . .
C(52) C 0.040(1) -0.0790(12) 0.1667(7) 0.086(6) Uani 1.00 1 d . . .
C(53) C 0.129(2) -0.0912(7) 0.2084(7) 0.068(5) Uani 1.00 1 d . . .
C(54) C 0.2238(13) -0.0348(9) 0.2139(7) 0.080(6) Uani 1.00 1 d . . .
C(55) C 0.194(2) 0.0130(9) 0.1796(8) 0.085(7) Uani 1.00 1 d . . .
C(56) C 0.029(3) 0.016(2) 0.1031(9) 0.18(1) Uani 1.00 1 d . . .
C(57) C -0.067(2) -0.131(2) 0.1460(11) 0.193(13) Uani 1.00 1 d . . .
C(58) C 0.128(3) -0.1611(10) 0.2359(10) 0.172(12) Uani 1.00 1 d . . .
C(59) C 0.342(2) -0.032(2) 0.2484(10) 0.169(11) Uani 1.00 1 d . . .
C(60) C 0.276(3) 0.0782(11) 0.1703(13) 0.21(2) Uani 1.00 1 d . . .
C(61) C -0.045(3) 0.399(1) 0.4016(10) 0.060(7) Uiso 0.60 1 d P . .
C(62) C -0.075(3) 0.471(2) 0.4080(13) 0.077(10) Uiso 0.60 1 d P . .
C(63) C -0.196(3) 0.482(2) 0.4015(11) 0.076(8) Uiso 0.60 1 d P . .
C(64) C -0.298(3) 0.424(2) 0.3870(13) 0.105(10) Uiso 0.60 1 d P . .
C(65) C -0.269(3) 0.349(2) 0.3786(12) 0.082(9) Uiso 0.60 1 d P . .
C(66) C -0.136(3) 0.340(2) 0.3874(12) 0.075(9) Uiso 0.60 1 d P . .
C(67) C 0.128(3) 0.345(1) 0.4733(10) 0.068(7) Uiso 0.60 1 d P . .
C(68) C 0.025(2) 0.332(1) 0.4989(10) 0.071(7) Uiso 0.60 1 d P . .
C(69) C 0.044(4) 0.311(2) 0.548(2) 0.121(12) Uiso 0.60 1 d P . .
C(70) C 0.159(4) 0.297(2) 0.566(2) 0.103(13) Uiso 0.60 1 d P . .
C(71) C 0.257(4) 0.308(3) 0.548(2) 0.13(1) Uiso 0.60 1 d P . .
C(72) C 0.243(4) 0.334(2) 0.495(2) 0.094(12) Uiso 0.60 1 d P . .
C(73) C 0.197(2) 0.4698(13) 0.4256(10) 0.061(6) Uiso 0.60 1 d P . .
C(74) C 0.252(3) 0.495(2) 0.3851(12) 0.089(10) Uiso 0.60 1 d P . .
C(75) C 0.332(3) 0.562(2) 0.398(1) 0.099(11) Uiso 0.60 1 d P . .
C(76) C 0.354(3) 0.606(2) 0.4417(13) 0.097(9) Uiso 0.60 1 d P . .
C(77) C 0.289(3) 0.583(2) 0.481(1) 0.117(11) Uiso 0.60 1 d P . .
C(78) C 0.213(3) 0.509(2) 0.4708(12) 0.095(9) Uiso 0.60 1 d P . .
C(81) C 0.024(4) 0.396(2) 0.415(2) 0.054(10) Uiso 0.40 1 d P . .
C(82) C 0.012(4) 0.474(2) 0.431(2) 0.081(12) Uiso 0.40 1 d P . .
C(83) C -0.111(6) 0.483(3) 0.421(2) 0.11(2) Uiso 0.40 1 d P . .
C(84) C -0.215(5) 0.430(3) 0.410(2) 0.09(1) Uiso 0.40 1 d P . .
C(85) C -0.199(5) 0.355(3) 0.395(2) 0.074(12) Uiso 0.40 1 d P . .
C(86) C -0.085(5) 0.332(3) 0.399(2) 0.09(2) Uiso 0.40 1 d P . .
C(87) C 0.194(5) 0.328(2) 0.479(2) 0.063(12) Uiso 0.40 1 d P . .
C(88) C 0.105(4) 0.311(2) 0.504(2) 0.075(11) Uiso 0.40 1 d P . .
C(89) C 0.110(5) 0.283(3) 0.550(2) 0.08(2) Uiso 0.40 1 d P . .
C(90) C 0.218(6) 0.268(3) 0.566(2) 0.12(2) Uiso 0.40 1 d P . .
C(91) C 0.326(6) 0.289(4) 0.539(3) 0.14(2) Uiso 0.40 1 d P . .
C(92) C 0.315(5) 0.314(3) 0.493(2) 0.11(2) Uiso 0.40 1 d P . .
C(93) C 0.269(3) 0.454(2) 0.4292(13) 0.052(8) Uiso 0.40 1 d P . .
C(94) C 0.308(3) 0.487(2) 0.3904(13) 0.047(9) Uiso 0.40 1 d P . .
C(95) C 0.396(4) 0.551(3) 0.399(2) 0.083(13) Uiso 0.40 1 d P . .
C(96) C 0.438(5) 0.581(3) 0.447(2) 0.12(2) Uiso 0.40 1 d P . .
C(97) C 0.408(6) 0.539(4) 0.491(3) 0.16(3) Uiso 0.40 1 d P . .
C(98) C 0.322(5) 0.478(3) 0.482(2) 0.12(2) Uiso 0.40 1 d P . .
C(101) C 0.320(3) 0.797(2) 0.1158(12) 0.198(12) Uiso 1.00 1 d . . .
C(102) C 0.393(2) 0.1039(10) 0.0024(8) 0.097(6) Uiso 1.00 1 d . . .
C(103) C 0.608(5) 0.177(3) 0.505(2) 0.34(3) Uiso 1.00 1 d . . .
C(104) C 0.704(3) 0.699(2) 0.2644(12) 0.176(11) Uiso 1.00 1 d . . .
H(1) H -0.2997 0.4834 0.1167 0.180 Uiso 1.00 1 c R . .
H(2) H -0.3576 0.4838 0.1647 0.180 Uiso 1.00 1 c R . .
H(3) H -0.3054 0.4138 0.1456 0.180 Uiso 1.00 1 c R . .
H(4) H -0.2910 0.4108 0.2409 0.153 Uiso 1.00 1 c R . .
H(5) H -0.2371 0.4635 0.2911 0.153 Uiso 1.00 1 c R . .
H(6) H -0.1748 0.3961 0.2753 0.153 Uiso 1.00 1 c R . .
H(7) H -0.0117 0.5080 0.3306 0.165 Uiso 1.00 1 c R . .
H(8) H 0.0364 0.5898 0.3254 0.165 Uiso 1.00 1 c R . .
H(9) H 0.1108 0.5265 0.3143 0.165 Uiso 1.00 1 c R . .
H(10) H 0.1539 0.6308 0.2593 0.171 Uiso 1.00 1 c R . .
H(11) H 0.0842 0.6730 0.2193 0.171 Uiso 1.00 1 c R . .
H(12) H 0.1624 0.6149 0.2023 0.171 Uiso 1.00 1 c R . .
H(13) H -0.0137 0.6248 0.1318 0.178 Uiso 1.00 1 c R . .
H(14) H -0.1527 0.6122 0.1199 0.178 Uiso 1.00 1 c R . .
H(15) H -0.0825 0.5534 0.0974 0.178 Uiso 1.00 1 c R . .
H(16) H 0.4416 0.2783 0.1204 0.329 Uiso 1.00 1 c R . .
H(17) H 0.4775 0.3368 0.0855 0.329 Uiso 1.00 1 c R . .
H(18) H 0.3443 0.3025 0.0800 0.329 Uiso 1.00 1 c R . .
H(19) H 0.3733 0.4387 0.0564 0.219 Uiso 1.00 1 c R . .
H(20) H 0.4300 0.5181 0.0831 0.219 Uiso 1.00 1 c R . .
H(21) H 0.2921 0.4952 0.0730 0.219 Uiso 1.00 1 c R . .
H(22) H 0.3596 0.5899 0.1539 0.205 Uiso 1.00 1 c R . .
H(23) H 0.4477 0.5992 0.2058 0.205 Uiso 1.00 1 c R . .
H(24) H 0.3109 0.5811 0.2036 0.205 Uiso 1.00 1 c R . .
H(25) H 0.4351 0.5156 0.2832 0.260 Uiso 1.00 1 c R . .
H(26) H 0.5285 0.4606 0.2847 0.260 Uiso 1.00 1 c R . .
H(27) H 0.3979 0.4326 0.2893 0.260 Uiso 1.00 1 c R . .
H(28) H 0.4755 0.3248 0.2544 0.252 Uiso 1.00 1 c R . .
H(29) H 0.5348 0.3016 0.2086 0.252 Uiso 1.00 1 c R . .
H(30) H 0.4023 0.2702 0.2081 0.252 Uiso 1.00 1 c R . .
H(31) H -0.2242 0.4158 0.0216 0.127 Uiso 1.00 1 c R . .
H(32) H -0.1494 0.4114 -0.0212 0.127 Uiso 1.00 1 c R . .
H(33) H -0.0921 0.4541 0.0322 0.127 Uiso 1.00 1 c R . .
H(34) H -0.3352 0.2395 0.0690 0.118 Uiso 1.00 1 c R . .
H(35) H -0.3606 0.2953 0.0299 0.118 Uiso 1.00 1 c R . .
H(36) H -0.3073 0.3248 0.0867 0.118 Uiso 1.00 1 c R . .
H(37) H -0.1156 0.1145 0.0647 0.114 Uiso 1.00 1 c R . .
H(38) H -0.2431 0.1299 0.0420 0.114 Uiso 1.00 1 c R . .
H(39) H -0.1882 0.1564 0.0991 0.114 Uiso 1.00 1 c R . .
H(40) H 0.1383 0.2141 0.0107 0.118 Uiso 1.00 1 c R . .
H(41) H 0.0341 0.1482 0.0014 0.118 Uiso 1.00 1 c R . .
H(42) H 0.1089 0.1732 0.0558 0.118 Uiso 1.00 1 c R . .
H(43) H 0.0677 0.4005 -0.0110 0.140 Uiso 1.00 1 c R . .
H(44) H 0.0975 0.3246 -0.0334 0.140 Uiso 1.00 1 c R . .
H(45) H 0.1663 0.3629 0.0197 0.140 Uiso 1.00 1 c R . .
H(46) H 0.0268 -0.1652 0.3674 0.166 Uiso 1.00 1 c R . .
H(47) H 0.1622 -0.1515 0.3914 0.166 Uiso 1.00 1 c R . .
H(48) H 0.1201 -0.1386 0.3353 0.166 Uiso 1.00 1 c R . .
H(49) H 0.3229 -0.0442 0.3782 0.203 Uiso 1.00 1 c R . .
H(50) H 0.3653 0.0130 0.4270 0.203 Uiso 1.00 1 c R . .
H(51) H 0.3364 0.0408 0.3741 0.203 Uiso 1.00 1 c R . .
H(52) H 0.2947 0.1420 0.4391 0.251 Uiso 1.00 1 c R . .
H(53) H 0.2157 0.1505 0.4801 0.251 Uiso 1.00 1 c R . .
H(54) H 0.1810 0.1805 0.4283 0.251 Uiso 1.00 1 c R . .
H(55) H -0.0089 0.1412 0.4655 0.234 Uiso 1.00 1 c R . .
H(56) H -0.0785 0.0698 0.4793 0.234 Uiso 1.00 1 c R . .
H(57) H -0.1238 0.1005 0.4288 0.234 Uiso 1.00 1 c R . .
H(58) H -0.1732 -0.0468 0.4204 0.238 Uiso 1.00 1 c R . .
H(59) H -0.1092 -0.1169 0.4233 0.238 Uiso 1.00 1 c R . .
H(60) H -0.1630 -0.0951 0.3707 0.238 Uiso 1.00 1 c R . .
H(61) H -0.3660 -0.1283 0.1989 0.109 Uiso 1.00 1 c R . .
H(62) H -0.4399 -0.1275 0.2420 0.109 Uiso 1.00 1 c R . .
H(63) H -0.3023 -0.1262 0.2551 0.109 Uiso 1.00 1 c R . .
H(64) H -0.3794 -0.0521 0.3288 0.132 Uiso 1.00 1 c R . .
H(65) H -0.4445 0.0162 0.3388 0.132 Uiso 1.00 1 c R . .
H(66) H -0.3074 0.0225 0.3578 0.132 Uiso 1.00 1 c R . .
H(67) H -0.3711 0.1559 0.3337 0.128 Uiso 1.00 1 c R . .
H(68) H -0.4345 0.1845 0.2850 0.128 Uiso 1.00 1 c R . .
H(69) H -0.2966 0.2032 0.3023 0.128 Uiso 1.00 1 c R . .
H(70) H -0.3463 0.2015 0.2076 0.124 Uiso 1.00 1 c R . .
H(71) H -0.4094 0.1474 0.1593 0.124 Uiso 1.00 1 c R . .
H(72) H -0.2707 0.1640 0.1725 0.124 Uiso 1.00 1 c R . .
H(73) H -0.3420 0.0249 0.1234 0.114 Uiso 1.00 1 c R . .
H(74) H -0.4168 -0.0483 0.1318 0.114 Uiso 1.00 1 c R . .
H(75) H -0.2780 -0.0405 0.1418 0.114 Uiso 1.00 1 c R . .
H(76) H -0.0441 -0.0154 0.0878 0.217 Uiso 1.00 1 c R . .
H(77) H 0.0823 0.0161 0.0796 0.217 Uiso 1.00 1 c R . .
H(78) H 0.0137 0.0650 0.1117 0.217 Uiso 1.00 1 c R . .
H(79) H -0.0683 -0.1728 0.1637 0.236 Uiso 1.00 1 c R . .
H(80) H -0.0685 -0.1458 0.1108 0.236 Uiso 1.00 1 c R . .
H(81) H -0.1350 -0.1066 0.1492 0.236 Uiso 1.00 1 c R . .
H(82) H 0.1999 -0.1568 0.2604 0.204 Uiso 1.00 1 c R . .
H(83) H 0.1229 -0.2039 0.2116 0.204 Uiso 1.00 1 c R . .
H(84) H 0.0612 -0.1659 0.2523 0.204 Uiso 1.00 1 c R . .
H(85) H 0.3934 0.0118 0.2448 0.199 Uiso 1.00 1 c R . .
H(86) H 0.3767 -0.0747 0.2394 0.199 Uiso 1.00 1 c R . .
H(87) H 0.3310 -0.0300 0.2826 0.199 Uiso 1.00 1 c R . .
H(88) H 0.2367 0.0996 0.1423 0.261 Uiso 1.00 1 c R . .
H(89) H 0.3466 0.0620 0.1628 0.261 Uiso 1.00 1 c R . .
H(90) H 0.2941 0.1141 0.1998 0.261 Uiso 1.00 1 c R . .

loop_
_atom_site_aniso_label
_atom_site_aniso_U_11
_atom_site_aniso_U_22
_atom_site_aniso_U_33
_atom_site_aniso_U_12
_atom_site_aniso_U_13
_atom_site_aniso_U_23
Pd(1) 0.1073(11) 0.0565(7) 0.0601(8) -0.0217(7) 0.0083(7) 0.0117(6)
Ru(1) 0.0413(6) 0.0396(6) 0.0488(7) 0.0006(5) 0.0111(5) 0.0107(5)
Ru(2) 0.0421(6) 0.0415(6) 0.0578(7) 0.0015(5) 0.0025(5) 0.0048(5)
Mo(1) 0.0378(6) 0.0437(6) 0.0611(8) 0.0080(5) 0.0168(6) 0.0122(6)
Mo(2) 0.0348(6) 0.0444(6) 0.0616(8) 0.0063(5) 0.0167(5) 0.0154(6)
Mo(3) 0.0431(6) 0.0483(7) 0.0500(7) 0.0067(5) 0.0121(5) 0.0141(6)
Mo(4) 0.0491(7) 0.0498(7) 0.0689(9) 0.0042(6) -0.0001(6) 0.0199(6)
Mo(5) 0.0359(6) 0.0396(6) 0.0614(8) 0.0052(5) 0.0052(5) 0.0057(6)
Mo(6) 0.0363(6) 0.0404(6) 0.0763(9) 0.0090(5) 0.0069(6) 0.0082(6)
Cl(1) 0.287(12) 0.173(8) 0.313(13) 0.052(8) 0.129(10) 0.019(8)
Cl(2) 0.186(8) 0.284(12) 0.217(10) -0.056(8) 0.043(7) -0.042(8)
Cl(3) 0.179(8) 0.179(8) 0.297(12) -0.004(6) -0.011(8) -0.035(8)
Cl(4) 0.276(12) 0.299(13) 0.249(12) -0.074(10) -0.059(10) 0.080(11)
S(1) 0.045(2) 0.051(2) 0.061(2) 0.008(2) 0.016(2) 0.020(2)
S(2) 0.052(2) 0.048(2) 0.056(2) 0.013(2) 0.017(2) 0.013(2)
S(3) 0.040(2) 0.052(2) 0.060(2) 0.003(2) 0.015(2) 0.015(2)
S(4) 0.046(2) 0.041(2) 0.060(2) 0.001(1) 0.014(2) 0.010(2)
S(5) 0.042(2) 0.047(2) 0.086(3) 0.010(2) 0.006(2) 0.012(2)
S(6) 0.040(2) 0.047(2) 0.059(2) 0.007(2) 0.005(2) 0.006(2)
S(7) 0.040(2) 0.057(2) 0.085(3) 0.003(2) -0.003(2) 0.019(2)
S(8) 0.060(2) 0.047(2) 0.057(2) 0.006(2) 0.010(2) 0.014(2)
S(9) 0.083(3) 0.049(2) 0.061(3) 0.011(2) 0.036(2) 0.019(2)
S(10) 0.052(2) 0.061(2) 0.068(3) 0.006(2) 0.009(2) 0.028(2)
S(11) 0.141(5) 0.156(6) 0.117(5) -0.058(4) -0.045(4) 0.029(4)
P(1) 0.092(8) 0.048(5) 0.053(5) -0.009(6) 0.025(6) 0.005(4)
P(2) 0.096(12) 0.059(9) 0.063(9) -0.011(9) 0.031(10) 0.006(6)
P(3) 0.132(6) 0.093(4) 0.172(8) 0.039(4) 0.079(5) 0.058(5)
P(4) 0.068(5) 0.109(6) 0.132(8) 0.016(4) 0.024(5) 0.021(5)
F(1) 0.137(13) 0.22(2) 0.38(3) 0.008(12) 0.10(2) 0.08(2)
F(2) 0.34(3) 0.137(13) 0.40(3) 0.10(2) 0.21(2) 0.13(2)
F(3) 0.143(12) 0.169(13) 0.29(2) 0.009(10) 0.07(1) 0.10(1)
F(4) 0.28(2) 0.30(3) 0.17(2) -0.01(2) 0.09(2) 0.04(2)
F(5) 0.24(2) 0.125(12) 0.42(3) 0.095(13) 0.13(2) 0.08(2)
F(6) 0.33(3) 0.44(4) 0.13(2) 0.12(3) 0.08(2) 0.06(2)
C(1) 0.065(11) 0.067(11) 0.13(2) 0.052(10) -0.005(11) -0.014(11)
C(2) 0.077(11) 0.063(10) 0.10(1) 0.044(9) 0.060(11) 0.023(10)
C(3) 0.077(12) 0.097(13) 0.084(13) 0.048(11) 0.037(11) 0.004(11)
C(4) 0.044(8) 0.033(7) 0.14(2) 0.010(6) 0.035(10) 0.008(9)
C(5) 0.076(12) 0.058(10) 0.10(1) 0.039(9) 0.033(11) 0.025(10)
C(6) 0.073(13) 0.22(3) 0.16(2) 0.09(2) -0.004(13) -0.03(2)
C(7) 0.14(2) 0.11(2) 0.18(2) 0.04(1) 0.11(2) 0.05(2)
C(8) 0.20(2) 0.14(2) 0.064(13) 0.10(2) 0.00(1) -0.027(12)
C(9) 0.10(2) 0.066(12) 0.26(3) 0.010(11) 0.07(2) -0.01(2)
C(10) 0.20(2) 0.13(2) 0.18(2) 0.12(2) 0.10(2) 0.11(2)
C(11) 0.046(10) 0.10(2) 0.16(2) -0.016(10) 0.043(13) -0.03(2)
C(12) 0.043(9) 0.14(2) 0.08(1) -0.026(11) 0.022(9) 0.04(1)
C(13) 0.038(8) 0.041(8) 0.16(2) 0.001(6) 0.015(10) 0.016(11)
C(14) 0.045(9) 0.13(2) 0.055(11) -0.018(10) 0.001(8) 0.021(12)
C(15) 0.031(8) 0.066(12) 0.17(2) 0.008(8) -0.001(11) 0.03(1)
C(16) 0.11(2) 0.28(4) 0.39(5) -0.05(2) 0.13(3) -0.23(4)
C(17) 0.09(2) 0.31(4) 0.16(3) -0.01(2) 0.03(2) 0.13(3)
C(18) 0.08(1) 0.054(11) 0.36(4) -0.001(10) 0.03(2) 0.00(2)
C(19) 0.051(12) 0.46(5) 0.10(2) -0.06(2) 0.006(12) -0.03(3)
C(20) 0.044(11) 0.15(2) 0.46(5) 0.033(13) 0.02(2) 0.16(3)
C(21) 0.089(12) 0.069(10) 0.056(10) 0.020(9) -0.001(9) 0.026(8)
C(22) 0.057(9) 0.091(12) 0.050(10) 0.009(9) 0.009(7) 0.005(8)
C(23) 0.080(11) 0.073(10) 0.041(9) 0.005(9) -0.004(8) 0.002(8)
C(24) 0.081(12) 0.095(13) 0.053(10) 0.032(10) 0.014(9) 0.009(9)
C(25) 0.069(10) 0.076(10) 0.052(10) 0.003(8) 0.020(8) 0.019(8)
C(26) 0.12(2) 0.080(12) 0.11(2) 0.013(11) -0.013(12) 0.040(12)
C(27) 0.056(10) 0.12(2) 0.09(1) 0.007(10) -0.024(9) -0.037(11)
C(28) 0.11(1) 0.069(11) 0.09(1) -0.030(10) 0.004(11) 0.030(10)
C(29) 0.10(1) 0.11(1) 0.09(1) 0.026(12) 0.035(11) 0.002(11)
C(30) 0.13(2) 0.16(2) 0.060(12) -0.02(1) 0.026(12) 0.031(13)
C(31) 0.077(13) 0.10(2) 0.12(2) 0.012(12) -0.003(12) 0.062(13)
C(32) 0.078(13) 0.11(2) 0.077(13) 0.045(13) -0.021(10) 0.032(12)
C(33) 0.11(2) 0.071(12) 0.071(13) -0.022(11) -0.039(11) 0.022(10)
C(34) 0.11(2) 0.11(2) 0.052(11) 0.04(1) 0.013(10) 0.018(11)
C(35) 0.09(1) 0.09(1) 0.09(1) -0.022(12) -0.011(11) 0.052(12)
C(36) 0.21(3) 0.10(2) 0.11(2) 0.04(2) -0.01(2) 0.05(1)
C(37) 0.12(2) 0.31(4) 0.11(2) 0.09(2) -0.01(2) 0.10(2)
C(38) 0.22(3) 0.15(2) 0.17(3) -0.07(2) -0.13(2) 0.05(2)
C(39) 0.30(4) 0.28(3) 0.08(2) 0.18(3) 0.08(2) 0.09(2)
C(40) 0.13(2) 0.28(3) 0.17(3) -0.07(2) -0.04(2) 0.14(3)
C(41) 0.028(7) 0.046(8) 0.094(12) -0.001(6) 0.011(7) 0.018(8)
C(42) 0.044(8) 0.089(11) 0.045(9) 0.016(8) 0.012(7) 0.011(8)
C(43) 0.046(8) 0.066(10) 0.074(11) 0.014(7) -0.002(8) -0.004(9)
C(44) 0.038(7) 0.057(9) 0.088(12) 0.020(7) -0.006(7) 0.029(9)
C(45) 0.036(7) 0.066(9) 0.055(9) 0.007(7) 0.010(6) -0.000(8)
C(46) 0.059(10) 0.054(9) 0.15(2) -0.013(8) 0.005(10) 0.004(10)
C(47) 0.082(13) 0.17(2) 0.08(1) 0.027(13) 0.025(11) 0.04(1)
C(48) 0.075(12) 0.12(2) 0.11(2) 0.040(12) 0.011(11) -0.032(12)
C(49) 0.071(11) 0.084(12) 0.16(2) 0.013(10) 0.008(12) 0.041(13)
C(50) 0.049(9) 0.12(2) 0.10(2) -0.008(9) -0.003(9) 0.018(12)
C(51) 0.11(2) 0.10(1) 0.067(13) 0.06(1) 0.026(12) 0.007(11)
C(52) 0.046(10) 0.11(2) 0.09(1) -0.006(10) 0.016(10) -0.039(12)
C(53) 0.083(11) 0.040(8) 0.097(13) 0.013(8) 0.045(10) 0.023(8)
C(54) 0.053(10) 0.069(11) 0.12(2) 0.030(9) 0.017(10) -0.008(10)
C(55) 0.11(2) 0.059(10) 0.10(2) 0.020(11) 0.069(13) 0.019(11)
C(56) 0.25(3) 0.24(3) 0.12(2) 0.17(3) 0.06(2) 0.07(2)
C(57) 0.11(2) 0.22(3) 0.23(3) 0.02(2) 0.05(2) -0.14(2)
C(58) 0.31(3) 0.061(12) 0.21(3) 0.10(2) 0.14(3) 0.07(2)
C(59) 0.07(1) 0.22(3) 0.19(3) 0.06(2) -0.01(2) -0.09(2)
C(60) 0.28(3) 0.07(1) 0.36(4) 0.01(2) 0.26(3) 0.01(2)

loop_
_atom_type_symbol
_atom_type_description
_atom_type_scat_dispersion_real
_atom_type_scat_dispersion_imag
_atom_type_scat_source
C C 0.003 0.002
;

International Tables for Crystallography

(1992, Vol. C, Tables 4.2.6.8 and 6.1.1.4)

;
H H 0.000 0.000
;

International Tables for Crystallography

(1992, Vol. C, Table 6.1.1.4)

;
F F 0.017 0.010
;

International Tables for Crystallography

(1992, Vol. C, Tables 4.2.6.8 and 6.1.1.4)

;
P P 0.102 0.094
;

International Tables for Crystallography

(1992, Vol. C, Tables 4.2.6.8 and 6.1.1.4)

;
S S 0.125 0.123
;

International Tables for Crystallography

(1992, Vol. C, Tables 4.2.6.8 and 6.1.1.4)

;
Cl Cl 0.148 0.159
;

International Tables for Crystallography

(1992, Vol. C, Tables 4.2.6.8 and 6.1.1.4)

;
Mo Mo -1.683 0.686
;

International Tables for Crystallography

(1992, Vol. C, Tables 4.2.6.8 and 6.1.1.4)

;
Ru Ru -1.259 0.836
;

International Tables for Crystallography

(1992, Vol. C, Tables 4.2.6.8 and 6.1.1.4)

;
Pd Pd -0.999 1.007
;

International Tables for Crystallography

(1992, Vol. C, Tables 4.2.6.8 and 6.1.1.4)

;

loop_
_geom_angle_atom_site_label_1
_geom_angle_atom_site_label_2
_geom_angle_atom_site_label_3
_geom_angle
_geom_angle_publ_flag
_geom_angle_site_symmetry_1
_geom_angle_site_symmetry_2
_geom_angle_site_symmetry_3
Pd(1) Ru(2) S(9) 50.36(9) ? . . .
S(9) Pd(1) Ru(2) 52.24(9) ? . . .
Pd(1) Ru(2) S(10) 51.6(1) ? . . .
S(10) Pd(1) Ru(2) 51.13(9) ? . . .
S(11) Pd(1) Ru(2) 119.1(2) ? . . .
P(1) Pd(1) Ru(2) 127.9(3) ? . . .
P(2) Pd(1) Ru(2) 137.8(5) ? . . .
Pd(1) Ru(2) Mo(4) 112.37(5) ? . . .
Pd(1) Ru(2) Mo(5) 145.58(6) ? . . .
Pd(1) Ru(2) Mo(6) 148.79(5) ? . . .
Pd(1) Ru(2) S(6) 150.1(1) ? . . .
Pd(1) Ru(2) S(7) 99.11(9) ? . . .
Pd(1) Ru(2) S(8) 96.32(9) ? . . .
Pd(1) S(9) Ru(1) 92.5(1) ? . . .
Pd(1) S(9) Ru(2) 77.4(1) ? . . .
S(10) Pd(1) S(9) 78.7(1) ? . . .
S(11) Pd(1) S(9) 168.0(2) ? . . .
P(1) Pd(1) S(9) 93.2(3) ? . . .
P(2) Pd(1) S(9) 111.2(5) ? . . .
Pd(1) S(10) Ru(1) 91.6(1) ? . . .
Pd(1) S(10) Ru(2) 77.3(1) ? . . .
S(11) Pd(1) S(10) 89.4(2) ? . . .
P(1) Pd(1) S(10) 169.6(3) ? . . .
P(2) Pd(1) S(10) 169.4(4) ? . . .
P(1) Pd(1) S(11) 98.8(3) ? . . .
P(2) Pd(1) S(11) 80.7(5) ? . . .
P(2) Pd(1) P(1) 18.2(5) ? . . .
Pd(1) P(1) C(73) 108(1) ? . . .
Pd(1) P(1) C(61) 119.3(9) ? . . .
Pd(1) P(1) C(67) 115(1) ? . . .
Pd(1) P(2) C(81) 110(1) ? . . .
Pd(1) P(2) C(93) 113(1) ? . . .
Pd(1) P(2) C(87) 125(1) ? . . .
Ru(1) Mo(1) S(4) 51.34(8) ? . . .
S(4) Ru(1) Mo(1) 51.86(9) ? . . .
S(9) Ru(1) Mo(1) 102.3(1) ? . . .
S(10) Ru(1) Mo(1) 144.44(9) ? . . .
Ru(1) Mo(1) Mo(2) 59.34(4) ? . . .
Mo(2) Ru(1) Mo(1) 60.49(4) ? . . .
Ru(1) Mo(1) Mo(3) 61.87(4) ? . . .
Mo(3) Ru(1) Mo(1) 58.31(4) ? . . .
S(2) Ru(1) Mo(1) 98.25(9) ? . . .
Ru(1) Mo(1) S(3) 52.84(8) ? . . .
S(3) Ru(1) Mo(1) 51.78(8) ? . . .
Ru(1) Mo(1) S(1) 100.4(1) ? . . .
Ru(1) Mo(1) C(1) 136.9(4) ? . . .
Ru(1) Mo(1) C(2) 113.2(4) ? . . .
Ru(1) Mo(1) C(3) 117.3(5) ? . . .
Ru(1) Mo(1) C(4) 145.2(5) ? . . .
Ru(1) Mo(1) C(5) 171.0(5) ? . . .
Ru(1) Mo(2) S(4) 51.76(8) ? . . .
S(4) Ru(1) Mo(2) 52.0(1) ? . . .
S(9) Ru(1) Mo(2) 145.02(9) ? . . .
S(10) Ru(1) Mo(2) 98.6(1) ? . . .
Ru(1) Mo(2) Mo(1) 60.17(4) ? . . .
Ru(1) Mo(2) Mo(3) 61.94(4) ? . . .
Mo(3) Ru(1) Mo(2) 58.99(4) ? . . .
Ru(1) Mo(2) S(2) 53.1(1) ? . . .
S(2) Ru(1) Mo(2) 52.17(8) ? . . .
S(3) Ru(1) Mo(2) 99.00(9) ? . . .
Ru(1) Mo(2) S(1) 101.19(9) ? . . .
Ru(1) Mo(2) C(11) 132.6(6) ? . . .
Ru(1) Mo(2) C(12) 166.4(6) ? . . .
Ru(1) Mo(2) C(13) 149.1(6) ? . . .
Ru(1) Mo(2) C(14) 118.5(5) ? . . .
Ru(1) Mo(2) C(15) 111.5(6) ? . . .
S(4) Ru(1) Mo(3) 97.4(1) ? . . .
S(9) Ru(1) Mo(3) 141.0(1) ? . . .
S(10) Ru(1) Mo(3) 138.1(1) ? . . .
Ru(1) Mo(3) Mo(1) 59.82(4) ? . . .
Ru(1) Mo(3) Mo(2) 59.07(4) ? . . .
Ru(1) Mo(3) S(2) 51.94(9) ? . . .
S(2) Ru(1) Mo(3) 50.49(9) ? . . .
Ru(1) Mo(3) S(3) 51.95(8) ? . . .
S(3) Ru(1) Mo(3) 50.82(9) ? . . .
Ru(1) Mo(3) S(1) 98.6(1) ? . . .
Ru(1) Mo(3) C(21) 163.8(4) ? . . .
Ru(1) Mo(3) C(22) 132.4(4) ? . . .
Ru(1) Mo(3) C(23) 118.0(4) ? . . .
Ru(1) Mo(3) C(24) 129.6(4) ? . . .
Ru(1) Mo(3) C(25) 158.7(4) ? . . .
S(4) Ru(1) S(2) 103.2(1) ? . . .
S(9) Ru(1) S(2) 158.9(1) ? . . .
S(10) Ru(1) S(2) 87.7(1) ? . . .
Ru(1) S(2) Mo(2) 74.7(1) ? . . .
Ru(1) S(2) Mo(3) 77.6(1) ? . . .
S(3) Ru(1) S(2) 99.0(1) ? . . .
S(4) Ru(1) S(3) 102.3(1) ? . . .
S(9) Ru(1) S(3) 90.3(1) ? . . .
S(10) Ru(1) S(3) 161.7(1) ? . . .
Ru(1) S(3) Mo(1) 75.37(9) ? . . .
Ru(1) S(3) Mo(3) 77.2(1) ? . . .
S(9) Ru(1) S(4) 93.1(1) ? . . .
S(10) Ru(1) S(4) 92.6(1) ? . . .
Ru(1) S(4) Mo(1) 76.80(9) ? . . .
Ru(1) S(4) Mo(2) 76.2(1) ? . . .
Ru(1) S(9) Ru(2) 82.1(1) ? . . .
S(10) Ru(1) S(9) 78.2(1) ? . . .
Ru(1) S(10) Ru(2) 83.1(1) ? . . .
S(9) Ru(2) Mo(4) 133.2(1) ? . . .
S(10) Ru(2) Mo(4) 129.9(1) ? . . .
Ru(2) Mo(4) Mo(5) 60.00(4) ? . . .
Mo(5) Ru(2) Mo(4) 58.76(4) ? . . .
Ru(2) Mo(4) Mo(6) 60.29(4) ? . . .
Mo(6) Ru(2) Mo(4) 58.51(4) ? . . .
S(6) Ru(2) Mo(4) 97.47(9) ? . . .
Ru(2) Mo(4) S(7) 51.3(1) ? . . .
S(7) Ru(2) Mo(4) 50.5(1) ? . . .
Ru(2) Mo(4) S(8) 51.5(1) ? . . .
S(8) Ru(2) Mo(4) 50.67(9) ? . . .
Ru(2) Mo(4) S(5) 99.7(1) ? . . .
Ru(2) Mo(4) C(31) 161.1(5) ? . . .
Ru(2) Mo(4) C(32) 129.2(5) ? . . .
Ru(2) Mo(4) C(33) 113.5(4) ? . . .
Ru(2) Mo(4) C(34) 125.3(5) ? . . .
Ru(2) Mo(4) C(35) 158.4(5) ? . . .
S(9) Ru(2) Mo(5) 108.5(1) ? . . .
S(10) Ru(2) Mo(5) 161.3(1) ? . . .
Ru(2) Mo(5) Mo(4) 61.24(4) ? . . .
Ru(2) Mo(5) Mo(6) 60.39(4) ? . . .
Mo(6) Ru(2) Mo(5) 59.54(4) ? . . .
Ru(2) Mo(5) S(6) 51.59(8) ? . . .
S(6) Ru(2) Mo(5) 51.76(9) ? . . .
S(7) Ru(2) Mo(5) 97.46(9) ? . . .
Ru(2) Mo(5) S(8) 52.1(1) ? . . .
S(8) Ru(2) Mo(5) 51.11(8) ? . . .
Ru(2) Mo(5) S(5) 100.71(9) ? . . .
Ru(2) Mo(5) C(41) 172.6(3) ? . . .
Ru(2) Mo(5) C(42) 143.7(4) ? . . .
Ru(2) Mo(5) C(43) 117.1(3) ? . . .
Ru(2) Mo(5) C(44) 114.5(3) ? . . .
Ru(2) Mo(5) C(45) 138.7(4) ? . . .
S(9) Ru(2) Mo(6) 158.86(9) ? . . .
S(10) Ru(2) Mo(6) 108.5(1) ? . . .
Ru(2) Mo(6) Mo(4) 61.20(4) ? . . .
Ru(2) Mo(6) Mo(5) 60.06(4) ? . . .
Ru(2) Mo(6) S(6) 51.48(8) ? . . .
S(6) Ru(2) Mo(6) 51.45(9) ? . . .
Ru(2) Mo(6) S(7) 51.71(9) ? . . .
S(7) Ru(2) Mo(6) 50.96(8) ? . . .
S(8) Ru(2) Mo(6) 97.41(9) ? . . .
Ru(2) Mo(6) S(5) 100.4(1) ? . . .
Ru(2) Mo(6) C(51) 124.1(5) ? . . .
Ru(2) Mo(6) C(52) 155.9(5) ? . . .
Ru(2) Mo(6) C(53) 160.7(4) ? . . .
Ru(2) Mo(6) C(54) 127.9(4) ? . . .
Ru(2) Mo(6) C(55) 112.8(4) ? . . .
S(9) Ru(2) S(6) 107.4(1) ? . . .
S(10) Ru(2) S(6) 109.8(1) ? . . .
Ru(2) S(6) Mo(5) 76.6(1) ? . . .
Ru(2) S(6) Mo(6) 77.1(1) ? . . .
S(7) Ru(2) S(6) 101.1(1) ? . . .
S(8) Ru(2) S(6) 101.7(1) ? . . .
S(9) Ru(2) S(7) 149.5(1) ? . . .
S(10) Ru(2) S(7) 82.7(1) ? . . .
Ru(2) S(7) Mo(4) 78.2(1) ? . . .
Ru(2) S(7) Mo(6) 77.3(1) ? . . .
S(8) Ru(2) S(7) 99.6(1) ? . . .
S(9) Ru(2) S(8) 85.2(1) ? . . .
S(10) Ru(2) S(8) 147.4(1) ? . . .
Ru(2) S(8) Mo(4) 77.9(1) ? . . .
Ru(2) S(8) Mo(5) 76.8(1) ? . . .
S(10) Ru(2) S(9) 77.7(1) ? . . .
Mo(1) Mo(2) S(4) 51.67(9) ? . . .
S(4) Mo(1) Mo(2) 51.4(1) ? . . .
Mo(1) Mo(2) Mo(3) 59.16(4) ? . . .
Mo(3) Mo(1) Mo(2) 59.79(4) ? . . .
Mo(1) Mo(2) S(2) 98.71(9) ? . . .
S(3) Mo(1) Mo(2) 98.89(9) ? . . .
Mo(1) Mo(2) S(1) 51.7(1) ? . . .
S(1) Mo(1) Mo(2) 51.63(9) ? . . .
C(1) Mo(1) Mo(2) 161.7(5) ? . . .
C(2) Mo(1) Mo(2) 159.7(4) ? . . .
C(3) Mo(1) Mo(2) 128.1(4) ? . . .
C(4) Mo(1) Mo(2) 115.7(4) ? . . .
C(5) Mo(1) Mo(2) 129.6(5) ? . . .
Mo(1) Mo(2) C(11) 166.3(7) ? . . .
Mo(1) Mo(2) C(12) 133.4(6) ? . . .
Mo(1) Mo(2) C(13) 116.3(4) ? . . .
Mo(1) Mo(2) C(14) 124.9(5) ? . . .
Mo(1) Mo(2) C(15) 155.1(7) ? . . .
S(4) Mo(1) Mo(3) 99.94(9) ? . . .
Mo(1) Mo(3) Mo(2) 61.05(4) ? . . .
Mo(1) Mo(3) S(2) 100.69(9) ? . . .
Mo(1) Mo(3) S(3) 52.72(8) ? . . .
S(3) Mo(1) Mo(3) 52.60(9) ? . . .
Mo(1) Mo(3) S(1) 52.5(1) ? . . .
S(1) Mo(1) Mo(3) 52.74(8) ? . . .
C(1) Mo(1) Mo(3) 116.2(4) ? . . .
C(2) Mo(1) Mo(3) 136.3(4) ? . . .
C(3) Mo(1) Mo(3) 171.2(4) ? . . .
C(4) Mo(1) Mo(3) 149.8(5) ? . . .
C(5) Mo(1) Mo(3) 121.0(4) ? . . .
Mo(1) Mo(3) C(21) 113.2(4) ? . . .
Mo(1) Mo(3) C(22) 117.6(4) ? . . .
Mo(1) Mo(3) C(23) 145.8(4) ? . . .
Mo(1) Mo(3) C(24) 170.6(4) ? . . .
Mo(1) Mo(3) C(25) 137.4(4) ? . . .
S(4) Mo(1) S(1) 100.8(1) ? . . .
Mo(1) S(1) Mo(2) 76.7(1) ? . . .
Mo(1) S(1) Mo(3) 74.8(1) ? . . .
S(3) Mo(1) S(1) 104.1(1) ? . . .
C(1) Mo(1) S(1) 110.8(5) ? . . .
C(2) Mo(1) S(1) 144.5(4) ? . . .
C(3) Mo(1) S(1) 133.9(5) ? . . .
C(4) Mo(1) S(1) 99.7(5) ? . . .
C(5) Mo(1) S(1) 87.2(5) ? . . .
S(4) Mo(1) S(3) 102.9(1) ? . . .
Mo(1) S(3) Mo(3) 74.7(1) ? . . .
C(1) Mo(1) S(3) 90.2(4) ? . . .
C(2) Mo(1) S(3) 88.5(4) ? . . .
C(3) Mo(1) S(3) 119.3(5) ? . . .
C(4) Mo(1) S(3) 145.3(4) ? . . .
C(5) Mo(1) S(3) 121.0(4) ? . . .
Mo(1) S(4) Mo(2) 76.9(1) ? . . .
C(1) Mo(1) S(4) 141.7(5) ? . . .
C(2) Mo(1) S(4) 108.6(4) ? . . .
C(3) Mo(1) S(4) 84.8(4) ? . . .
C(4) Mo(1) S(4) 97.1(4) ? . . .
C(5) Mo(1) S(4) 132.1(4) ? . . .
Mo(1) C(1) C(2) 72(1) ? . . .
C(2) Mo(1) C(1) 35.0(7) ? . . .
C(3) Mo(1) C(1) 57.8(6) ? . . .
C(4) Mo(1) C(1) 57.5(5) ? . . .
Mo(1) C(1) C(5) 73(1) ? . . .
C(5) Mo(1) C(1) 34.4(6) ? . . .
Mo(1) C(1) C(6) 125(1) ? . . .
Mo(1) C(2) C(1) 72(1) ? . . .
Mo(1) C(2) C(3) 72(1) ? . . .
C(3) Mo(1) C(2) 35.1(6) ? . . .
C(4) Mo(1) C(2) 58.0(6) ? . . .
C(5) Mo(1) C(2) 58.4(6) ? . . .
Mo(1) C(2) C(7) 123(1) ? . . .
Mo(1) C(3) C(2) 72(1) ? . . .
Mo(1) C(3) C(4) 71(1) ? . . .
C(4) Mo(1) C(3) 34.6(7) ? . . .
C(5) Mo(1) C(3) 58.4(6) ? . . .
Mo(1) C(3) C(8) 127(1) ? . . .
Mo(1) C(4) C(3) 73.7(9) ? . . .
Mo(1) C(4) C(5) 73.6(9) ? . . .
C(5) Mo(1) C(4) 35.4(6) ? . . .
Mo(1) C(4) C(9) 127(1) ? . . .
Mo(1) C(5) C(1) 72(1) ? . . .
Mo(1) C(5) C(4) 71.0(9) ? . . .
Mo(1) C(5) C(10) 127(1) ? . . .
S(4) Mo(2) Mo(3) 99.61(8) ? . . .
Mo(2) Mo(3) S(2) 52.52(8) ? . . .
S(2) Mo(2) Mo(3) 51.96(8) ? . . .
Mo(2) Mo(3) S(3) 99.98(8) ? . . .
Mo(2) Mo(3) S(1) 52.13(9) ? . . .
S(1) Mo(2) Mo(3) 52.46(8) ? . . .
C(11) Mo(2) Mo(3) 119.1(6) ? . . .
C(12) Mo(2) Mo(3) 121.1(4) ? . . .
C(13) Mo(2) Mo(3) 146.2(6) ? . . .
C(14) Mo(2) Mo(3) 175.9(5) ? . . .
C(15) Mo(2) Mo(3) 141.1(5) ? . . .
Mo(2) Mo(3) C(21) 132.7(4) ? . . .
Mo(2) Mo(3) C(22) 167.4(4) ? . . .
Mo(2) Mo(3) C(23) 151.1(4) ? . . .
Mo(2) Mo(3) C(24) 121.5(4) ? . . .
Mo(2) Mo(3) C(25) 113.8(4) ? . . .
S(4) Mo(2) S(1) 101.1(1) ? . . .
Mo(2) S(1) Mo(3) 75.4(1) ? . . .
S(2) Mo(2) S(1) 102.8(1) ? . . .
C(11) Mo(2) S(1) 115.4(7) ? . . .
C(12) Mo(2) S(1) 89.7(5) ? . . .
C(13) Mo(2) S(1) 96.9(5) ? . . .
C(14) Mo(2) S(1) 130.1(5) ? . . .
C(15) Mo(2) S(1) 146.7(6) ? . . .
S(4) Mo(2) S(2) 103.9(1) ? . . .
Mo(2) S(2) Mo(3) 75.5(1) ? . . .
C(11) Mo(2) S(2) 88.6(5) ? . . .
C(12) Mo(2) S(2) 116.7(6) ? . . .
C(13) Mo(2) S(2) 144.9(4) ? . . .
C(14) Mo(2) S(2) 124.6(5) ? . . .
C(15) Mo(2) S(2) 92.1(4) ? . . .
C(11) Mo(2) S(4) 137.7(6) ? . . .
C(12) Mo(2) S(4) 134.4(5) ? . . .
C(13) Mo(2) S(4) 100.3(6) ? . . .
C(14) Mo(2) S(4) 83.3(4) ? . . .
C(15) Mo(2) S(4) 104.0(7) ? . . .
Mo(2) C(11) C(12) 73(1) ? . . .
C(12) Mo(2) C(11) 33.8(9) ? . . .
C(13) Mo(2) C(11) 56.5(7) ? . . .
C(14) Mo(2) C(11) 57.3(7) ? . . .
Mo(2) C(11) C(15) 72(1) ? . . .
C(15) Mo(2) C(11) 34(1) ? . . .
Mo(2) C(11) C(16) 126(1) ? . . .
Mo(2) C(12) C(11) 72(1) ? . . .
Mo(2) C(12) C(13) 71(1) ? . . .
C(13) Mo(2) C(12) 34.1(8) ? . . .
C(14) Mo(2) C(12) 57.4(6) ? . . .
C(15) Mo(2) C(12) 57.0(8) ? . . .
Mo(2) C(12) C(17) 128(1) ? . . .
Mo(2) C(13) C(12) 74(1) ? . . .
Mo(2) C(13) C(14) 74.3(9) ? . . .
C(14) Mo(2) C(13) 34.7(7) ? . . .
C(15) Mo(2) C(13) 57.3(6) ? . . .
Mo(2) C(13) C(18) 125(1) ? . . .
Mo(2) C(14) C(13) 71.0(8) ? . . .
Mo(2) C(14) C(15) 71.9(9) ? . . .
C(15) Mo(2) C(14) 34.8(7) ? . . .
Mo(2) C(14) C(19) 126(1) ? . . .
Mo(2) C(15) C(11) 72(1) ? . . .
Mo(2) C(15) C(14) 73.3(9) ? . . .
Mo(2) C(15) C(20) 124(1) ? . . .
S(2) Mo(3) S(1) 103.1(1) ? . . .
S(3) Mo(3) S(1) 104.0(1) ? . . .
C(21) Mo(3) S(1) 85.9(4) ? . . .
C(22) Mo(3) S(1) 116.2(4) ? . . .
C(23) Mo(3) S(1) 143.3(4) ? . . .
C(24) Mo(3) S(1) 120.7(4) ? . . .
C(25) Mo(3) S(1) 89.6(4) ? . . .
S(3) Mo(3) S(2) 101.5(1) ? . . .
C(21) Mo(3) S(2) 142.3(4) ? . . .
C(22) Mo(3) S(2) 136.5(4) ? . . .
C(23) Mo(3) S(2) 101.5(4) ? . . .
C(24) Mo(3) S(2) 87.0(4) ? . . .
C(25) Mo(3) S(2) 107.1(4) ? . . .
C(21) Mo(3) S(3) 111.9(4) ? . . .
C(22) Mo(3) S(3) 87.2(4) ? . . .
C(23) Mo(3) S(3) 97.4(4) ? . . .
C(24) Mo(3) S(3) 131.5(4) ? . . .
C(25) Mo(3) S(3) 144.6(4) ? . . .
Mo(3) C(21) C(22) 73.5(8) ? . . .
C(22) Mo(3) C(21) 34.9(5) ? . . .
C(23) Mo(3) C(21) 58.3(5) ? . . .
C(24) Mo(3) C(21) 57.9(6) ? . . .
Mo(3) C(21) C(25) 71.6(8) ? . . .
C(25) Mo(3) C(21) 35.5(6) ? . . .
Mo(3) C(21) C(26) 128(1) ? . . .
Mo(3) C(22) C(21) 71.6(8) ? . . .
Mo(3) C(22) C(23) 72.6(8) ? . . .
C(23) Mo(3) C(22) 35.0(6) ? . . .
C(24) Mo(3) C(22) 57.7(6) ? . . .
C(25) Mo(3) C(22) 57.7(5) ? . . .
Mo(3) C(22) C(27) 125(1) ? . . .
Mo(3) C(23) C(22) 72.4(7) ? . . .
Mo(3) C(23) C(24) 72.1(8) ? . . .
C(24) Mo(3) C(23) 34.7(6) ? . . .
C(25) Mo(3) C(23) 57.1(5) ? . . .
Mo(3) C(23) C(28) 125(1) ? . . .
Mo(3) C(24) C(23) 73.2(9) ? . . .
Mo(3) C(24) C(25) 72.0(9) ? . . .
C(25) Mo(3) C(24) 33.5(6) ? . . .
Mo(3) C(24) C(29) 127(1) ? . . .
Mo(3) C(25) C(21) 72.8(9) ? . . .
Mo(3) C(25) C(24) 74.4(9) ? . . .
Mo(3) C(25) C(30) 125.3(9) ? . . .
Mo(4) Mo(5) Mo(6) 59.61(4) ? . . .
Mo(6) Mo(4) Mo(5) 60.57(4) ? . . .
Mo(4) Mo(5) S(6) 99.35(9) ? . . .
S(7) Mo(4) Mo(5) 99.1(1) ? . . .
Mo(4) Mo(5) S(8) 51.98(9) ? . . .
S(8) Mo(4) Mo(5) 51.84(9) ? . . .
Mo(4) Mo(5) S(5) 52.24(8) ? . . .
S(5) Mo(4) Mo(5) 52.25(9) ? . . .
C(31) Mo(4) Mo(5) 136.0(5) ? . . .
C(32) Mo(4) Mo(5) 169.7(5) ? . . .
C(33) Mo(4) Mo(5) 150.9(5) ? . . .
C(34) Mo(4) Mo(5) 121.9(5) ? . . .
C(35) Mo(4) Mo(5) 117.4(5) ? . . .
Mo(4) Mo(5) C(41) 126.0(4) ? . . .
Mo(4) Mo(5) C(42) 114.5(3) ? . . .
Mo(4) Mo(5) C(43) 129.6(4) ? . . .
Mo(4) Mo(5) C(44) 162.8(4) ? . . .
Mo(4) Mo(5) C(45) 157.3(3) ? . . .
Mo(4) Mo(6) Mo(5) 59.82(4) ? . . .
Mo(4) Mo(6) S(6) 99.7(1) ? . . .
Mo(4) Mo(6) S(7) 51.8(1) ? . . .
S(7) Mo(4) Mo(6) 51.94(9) ? . . .
S(8) Mo(4) Mo(6) 99.5(1) ? . . .
Mo(4) Mo(6) S(5) 52.34(9) ? . . .
S(5) Mo(4) Mo(6) 52.3(1) ? . . .
C(31) Mo(4) Mo(6) 115.0(5) ? . . .
C(32) Mo(4) Mo(6) 118.0(5) ? . . .
C(33) Mo(4) Mo(6) 144.5(6) ? . . .
C(34) Mo(4) Mo(6) 174.3(6) ? . . .
C(35) Mo(4) Mo(6) 139.6(5) ? . . .
Mo(4) Mo(6) C(51) 173.7(5) ? . . .
Mo(4) Mo(6) C(52) 141.2(5) ? . . .
Mo(4) Mo(6) C(53) 115.9(4) ? . . .
Mo(4) Mo(6) C(54) 117.9(4) ? . . .
Mo(4) Mo(6) C(55) 143.1(5) ? . . .
Mo(4) S(5) Mo(5) 75.5(1) ? . . .
Mo(4) S(5) Mo(6) 75.3(1) ? . . .
S(7) Mo(4) S(5) 103.0(1) ? . . .
S(8) Mo(4) S(5) 102.6(1) ? . . .
C(31) Mo(4) S(5) 89.0(5) ? . . .
C(32) Mo(4) S(5) 118.1(5) ? . . .
C(33) Mo(4) S(5) 146.6(5) ? . . .
C(34) Mo(4) S(5) 124.2(5) ? . . .
C(35) Mo(4) S(5) 92.7(4) ? . . .
Mo(4) S(7) Mo(6) 76.2(1) ? . . .
S(8) Mo(4) S(7) 101.2(1) ? . . .
C(31) Mo(4) S(7) 110.5(6) ? . . .
C(32) Mo(4) S(7) 86.2(5) ? . . .
C(33) Mo(4) S(7) 95.5(5) ? . . .
C(34) Mo(4) S(7) 129.8(5) ? . . .
C(35) Mo(4) S(7) 142.2(5) ? . . .
Mo(4) S(8) Mo(5) 76.2(1) ? . . .
C(31) Mo(4) S(8) 142.9(6) ? . . .
C(32) Mo(4) S(8) 135.9(5) ? . . .
C(33) Mo(4) S(8) 100.8(5) ? . . .
C(34) Mo(4) S(8) 85.5(6) ? . . .
C(35) Mo(4) S(8) 108.7(6) ? . . .
Mo(4) C(31) C(32) 75(1) ? . . .
C(32) Mo(4) C(31) 34.0(7) ? . . .
C(33) Mo(4) C(31) 58.3(6) ? . . .
C(34) Mo(4) C(31) 59.5(8) ? . . .
Mo(4) C(31) C(35) 73(1) ? . . .
C(35) Mo(4) C(31) 34.7(8) ? . . .
Mo(4) C(31) C(36) 129(1) ? . . .
Mo(4) C(32) C(31) 70(1) ? . . .
Mo(4) C(32) C(33) 70(1) ? . . .
C(33) Mo(4) C(32) 35.2(7) ? . . .
C(34) Mo(4) C(32) 58.6(7) ? . . .
C(35) Mo(4) C(32) 56.2(7) ? . . .
Mo(4) C(32) C(37) 124(1) ? . . .
Mo(4) C(33) C(32) 73(1) ? . . .
Mo(4) C(33) C(34) 73(1) ? . . .
C(34) Mo(4) C(33) 35.2(7) ? . . .
C(35) Mo(4) C(33) 57.0(6) ? . . .
Mo(4) C(33) C(38) 124(1) ? . . .
Mo(4) C(34) C(33) 71(1) ? . . .
Mo(4) C(34) C(35) 71(1) ? . . .
C(35) Mo(4) C(34) 35.1(7) ? . . .
Mo(4) C(34) C(39) 126(1) ? . . .
Mo(4) C(35) C(31) 72(1) ? . . .
Mo(4) C(35) C(34) 73(1) ? . . .
Mo(4) C(35) C(40) 125(1) ? . . .
Mo(5) Mo(6) S(6) 52.01(9) ? . . .
S(6) Mo(5) Mo(6) 51.80(9) ? . . .
Mo(5) Mo(6) S(7) 98.5(1) ? . . .
S(8) Mo(5) Mo(6) 98.8(1) ? . . .
Mo(5) Mo(6) S(5) 51.91(9) ? . . .
S(5) Mo(5) Mo(6) 51.9(1) ? . . .
C(41) Mo(5) Mo(6) 123.5(3) ? . . .
C(42) Mo(5) Mo(6) 152.7(4) ? . . .
C(43) Mo(5) Mo(6) 169.3(4) ? . . .
C(44) Mo(5) Mo(6) 134.8(4) ? . . .
C(45) Mo(5) Mo(6) 115.9(3) ? . . .
Mo(5) Mo(6) C(51) 124.9(5) ? . . .
Mo(5) Mo(6) C(52) 117.9(4) ? . . .
Mo(5) Mo(6) C(53) 137.1(4) ? . . .
Mo(5) Mo(6) C(54) 170.7(4) ? . . .
Mo(5) Mo(6) C(55) 153.0(5) ? . . .
Mo(5) S(5) Mo(6) 76.2(1) ? . . .
S(6) Mo(5) S(5) 101.9(1) ? . . .
S(8) Mo(5) S(5) 102.7(1) ? . . .
C(41) Mo(5) S(5) 86.2(3) ? . . .
C(42) Mo(5) S(5) 102.2(4) ? . . .
C(43) Mo(5) S(5) 136.6(4) ? . . .
C(44) Mo(5) S(5) 141.2(3) ? . . .
C(45) Mo(5) S(5) 106.4(3) ? . . .
Mo(5) S(6) Mo(6) 76.2(1) ? . . .
S(8) Mo(5) S(6) 102.5(1) ? . . .
C(41) Mo(5) S(6) 124.5(4) ? . . .
C(42) Mo(5) S(6) 145.9(4) ? . . .
C(43) Mo(5) S(6) 117.9(4) ? . . .
C(44) Mo(5) S(6) 88.4(4) ? . . .
C(45) Mo(5) S(6) 92.1(4) ? . . .
C(41) Mo(5) S(8) 129.4(4) ? . . .
C(42) Mo(5) S(8) 95.3(3) ? . . .
C(43) Mo(5) S(8) 85.9(4) ? . . .
C(44) Mo(5) S(8) 111.5(4) ? . . .
C(45) Mo(5) S(8) 143.9(4) ? . . .
Mo(5) C(41) C(42) 72.1(7) ? . . .
C(42) Mo(5) C(41) 34.9(5) ? . . .
C(43) Mo(5) C(41) 57.8(5) ? . . .
C(44) Mo(5) C(41) 58.1(5) ? . . .
Mo(5) C(41) C(45) 73.2(7) ? . . .
C(45) Mo(5) C(41) 34.8(5) ? . . .
Mo(5) C(41) C(46) 126.8(9) ? . . .
Mo(5) C(42) C(41) 73.0(8) ? . . .
Mo(5) C(42) C(43) 74.5(8) ? . . .
C(43) Mo(5) C(42) 34.4(5) ? . . .
C(44) Mo(5) C(42) 57.9(5) ? . . .
C(45) Mo(5) C(42) 58.0(5) ? . . .
Mo(5) C(42) C(47) 125(1) ? . . .
Mo(5) C(43) C(42) 71.1(8) ? . . .
Mo(5) C(43) C(44) 71.7(8) ? . . .
C(44) Mo(5) C(43) 35.0(6) ? . . .
C(45) Mo(5) C(43) 58.2(5) ? . . .
Mo(5) C(43) C(48) 126.0(9) ? . . .
Mo(5) C(44) C(43) 73.3(8) ? . . .
Mo(5) C(44) C(45) 72.6(7) ? . . .
C(45) Mo(5) C(44) 35.2(5) ? . . .
Mo(5) C(44) C(49) 125.4(9) ? . . .
Mo(5) C(45) C(41) 72.0(7) ? . . .
Mo(5) C(45) C(44) 72.1(7) ? . . .
Mo(5) C(45) C(50) 125.9(9) ? . . .
S(6) Mo(6) S(5) 102.1(1) ? . . .
S(7) Mo(6) S(5) 102.9(1) ? . . .
C(51) Mo(6) S(5) 126.1(5) ? . . .
C(52) Mo(6) S(5) 94.0(5) ? . . .
C(53) Mo(6) S(5) 90.2(4) ? . . .
C(54) Mo(6) S(5) 119.0(4) ? . . .
C(55) Mo(6) S(5) 146.5(4) ? . . .
S(7) Mo(6) S(6) 101.9(1) ? . . .
C(51) Mo(6) S(6) 86.6(6) ? . . .
C(52) Mo(6) S(6) 106.8(5) ? . . .
C(53) Mo(6) S(6) 141.9(4) ? . . .
C(54) Mo(6) S(6) 135.6(5) ? . . .
C(55) Mo(6) S(6) 102.1(5) ? . . .
C(51) Mo(6) S(7) 127.6(5) ? . . .
C(52) Mo(6) S(7) 142.7(4) ? . . .
C(53) Mo(6) S(7) 110.4(4) ? . . .
C(54) Mo(6) S(7) 85.5(4) ? . . .
C(55) Mo(6) S(7) 94.4(4) ? . . .
Mo(6) C(51) C(52) 71(1) ? . . .
C(52) Mo(6) C(51) 34.4(7) ? . . .
C(53) Mo(6) C(51) 57.9(7) ? . . .
C(54) Mo(6) C(51) 56.7(7) ? . . .
Mo(6) C(51) C(55) 72(1) ? . . .
C(55) Mo(6) C(51) 34.0(7) ? . . .
Mo(6) C(51) C(56) 127(1) ? . . .
Mo(6) C(52) C(51) 73(1) ? . . .
Mo(6) C(52) C(53) 71(1) ? . . .
C(53) Mo(6) C(52) 35.7(6) ? . . .
C(54) Mo(6) C(52) 57.3(5) ? . . .
C(55) Mo(6) C(52) 56.7(6) ? . . .
Mo(6) C(52) C(57) 123(1) ? . . .
Mo(6) C(53) C(52) 72(1) ? . . .
Mo(6) C(53) C(54) 75.1(9) ? . . .
C(54) Mo(6) C(53) 34.1(5) ? . . .
C(55) Mo(6) C(53) 56.7(6) ? . . .
Mo(6) C(53) C(58) 125(1) ? . . .
Mo(6) C(54) C(53) 70(1) ? . . .
Mo(6) C(54) C(55) 71(1) ? . . .
C(55) Mo(6) C(54) 33.5(7) ? . . .
Mo(6) C(54) C(59) 126(1) ? . . .
Mo(6) C(55) C(51) 73(1) ? . . .
Mo(6) C(55) C(54) 74(1) ? . . .
Mo(6) C(55) C(60) 125(1) ? . . .
Cl(1) C(101) Cl(2) 105(1) ? . . .
Cl(3) C(102) Cl(4) 109(1) ? . . .
Cl(5) C(103) Cl(6) 96(3) ? . . .
Cl(5) C(103) Cl(7) 103(3) ? . . .
Cl(8) C(104) Cl(9) 105(1) ? . . .
Cl(8) C(104) Cl(11) 111(2) ? . . .
Cl(9) C(104) Cl(12) 108(2) ? . . .
Cl(10) C(104) Cl(11) 100(1) ? . . .
Cl(10) C(104) Cl(12) 101(2) ? . . .
C(73) P(1) C(61) 104(1) ? . . .
P(1) C(61) C(66) 117(2) ? . . .
P(1) C(61) C(62) 123(2) ? . . .
C(67) P(1) C(61) 105(1) ? . . .
C(73) P(1) C(67) 101(1) ? . . .
P(1) C(67) C(68) 118(2) ? . . .
P(1) C(67) C(72) 118(2) ? . . .
P(1) C(73) C(74) 116(1) ? . . .
P(1) C(73) C(78) 121(2) ? . . .
C(93) P(2) C(81) 102(1) ? . . .
P(2) C(81) C(86) 114(3) ? . . .
P(2) C(81) C(82) 121(3) ? . . .
C(87) P(2) C(81) 99(2) ? . . .
C(93) P(2) C(87) 101(1) ? . . .
P(2) C(87) C(92) 110(4) ? . . .
P(2) C(87) C(88) 122(3) ? . . .
P(2) C(93) C(94) 119(2) ? . . .
P(2) C(93) C(98) 116(3) ? . . .
F(2) P(3) F(1) 91(1) ? . . .
F(3) P(3) F(1) 178(1) ? . . .
F(4) P(3) F(1) 95(1) ? . . .
F(5) P(3) F(1) 91(1) ? . . .
F(6) P(3) F(1) 90(1) ? . . .
F(3) P(3) F(2) 90(1) ? . . .
F(4) P(3) F(2) 86(1) ? . . .
F(5) P(3) F(2) 176(1) ? . . .
F(6) P(3) F(2) 91(1) ? . . .
F(4) P(3) F(3) 84(1) ? . . .
F(5) P(3) F(3) 86.4(9) ? . . .
F(6) P(3) F(3) 90(1) ? . . .
F(5) P(3) F(4) 91(1) ? . . .
F(6) P(3) F(4) 174(1) ? . . .
F(6) P(3) F(5) 90(1) ? . . .
F(10) P(4) F(7) 167(1) ? . . .
F(11) P(4) F(7) 82(1) ? . . .
F(8) P(4) F(7) 85(1) ? . . .
F(9) P(4) F(7) 83(1) ? . . .
F(12) P(4) F(7) 96(1) ? . . .
F(10) P(4) F(8) 103(1) ? . . .
F(11) P(4) F(8) 168(1) ? . . .
F(9) P(4) F(8) 83(1) ? . . .
F(12) P(4) F(8) 89(1) ? . . .
F(10) P(4) F(9) 88(1) ? . . .
F(11) P(4) F(9) 94(1) ? . . .
F(12) P(4) F(9) 173(1) ? . . .
F(11) P(4) F(10) 87(1) ? . . .
F(12) P(4) F(10) 92(1) ? . . .
F(12) P(4) F(11) 91(1) ? . . .
F(103) P(99) F(100) 90(2) ? . . .
F(104) P(99) F(100) 89(2) ? . . .
F(101) P(99) F(100) 90(2) ? . . .
F(102) P(99) F(100) 89(2) ? . . .
F(105) P(99) F(100) 179(3) ? . . .
F(103) P(99) F(101) 90(2) ? . . .
F(104) P(99) F(101) 179(3) ? . . .
F(102) P(99) F(101) 89(2) ? . . .
F(105) P(99) F(101) 89(2) ? . . .
F(103) P(99) F(102) 179(3) ? . . .
F(104) P(99) F(102) 90(2) ? . . .
F(105) P(99) F(102) 90(2) ? . . .
F(104) P(99) F(103) 89(2) ? . . .
F(105) P(99) F(103) 89(2) ? . . .
F(105) P(99) F(104) 90(2) ? . . .
C(1) C(2) C(3) 106(1) ? . . .
C(5) C(1) C(2) 109(1) ? . . .
C(6) C(1) C(2) 121(1) ? . . .
C(1) C(2) C(7) 127(1) ? . . .
C(1) C(5) C(4) 105(1) ? . . .
C(6) C(1) C(5) 127(1) ? . . .
C(1) C(5) C(10) 129(1) ? . . .
C(2) C(3) C(4) 107(1) ? . . .
C(7) C(2) C(3) 125(1) ? . . .
C(2) C(3) C(8) 126(1) ? . . .
C(3) C(4) C(5) 109(1) ? . . .
C(3) C(4) C(9) 125(1) ? . . .
C(8) C(3) C(4) 125(1) ? . . .
C(9) C(4) C(5) 124(1) ? . . .
C(4) C(5) C(10) 124(1) ? . . .
C(11) C(12) C(13) 107(2) ? . . .
C(15) C(11) C(12) 109(2) ? . . .
C(16) C(11) C(12) 127(2) ? . . .
C(11) C(12) C(17) 123(2) ? . . .
C(11) C(15) C(14) 107(1) ? . . .
C(16) C(11) C(15) 122(2) ? . . .
C(11) C(15) C(20) 125(2) ? . . .
C(12) C(13) C(14) 109(1) ? . . .
C(17) C(12) C(13) 127(2) ? . . .
C(12) C(13) C(18) 123(2) ? . . .
C(13) C(14) C(15) 105(1) ? . . .
C(18) C(13) C(14) 126(2) ? . . .
C(13) C(14) C(19) 132(2) ? . . .
C(19) C(14) C(15) 121(2) ? . . .
C(14) C(15) C(20) 126(2) ? . . .
C(21) C(22) C(23) 108(1) ? . . .
C(25) C(21) C(22) 105(1) ? . . .
C(26) C(21) C(22) 125(1) ? . . .
C(21) C(22) C(27) 129(1) ? . . .
C(21) C(25) C(24) 110(1) ? . . .
C(26) C(21) C(25) 127(1) ? . . .
C(21) C(25) C(30) 122(1) ? . . .
C(22) C(23) C(24) 106(1) ? . . .
C(22) C(23) C(28) 123(1) ? . . .
C(27) C(22) C(23) 122(1) ? . . .
C(23) C(24) C(25) 108(1) ? . . .
C(28) C(23) C(24) 129(1) ? . . .
C(23) C(24) C(29) 124(1) ? . . .
C(29) C(24) C(25) 125(1) ? . . .
C(24) C(25) C(30) 127(1) ? . . .
C(31) C(32) C(33) 108(1) ? . . .
C(35) C(31) C(32) 106(1) ? . . .
C(31) C(32) C(37) 127(2) ? . . .
C(36) C(31) C(32) 126(2) ? . . .
C(31) C(35) C(34) 111(1) ? . . .
C(31) C(35) C(40) 126(2) ? . . .
C(36) C(31) C(35) 125(1) ? . . .
C(32) C(33) C(34) 108(1) ? . . .
C(37) C(32) C(33) 124(1) ? . . .
C(32) C(33) C(38) 125(2) ? . . .
C(33) C(34) C(35) 103(1) ? . . .
C(38) C(33) C(34) 124(2) ? . . .
C(33) C(34) C(39) 125(1) ? . . .
C(39) C(34) C(35) 130(2) ? . . .
C(34) C(35) C(40) 121(2) ? . . .
C(41) C(42) C(43) 109(1) ? . . .
C(45) C(41) C(42) 108(1) ? . . .
C(46) C(41) C(42) 128(1) ? . . .
C(41) C(42) C(47) 123(1) ? . . .
C(41) C(45) C(44) 107(1) ? . . .
C(46) C(41) C(45) 122(1) ? . . .
C(41) C(45) C(50) 126(1) ? . . .
C(42) C(43) C(44) 107(1) ? . . .
C(47) C(42) C(43) 126(1) ? . . .
C(42) C(43) C(48) 128(1) ? . . .
C(43) C(44) C(45) 107(1) ? . . .
C(48) C(43) C(44) 124(1) ? . . .
C(43) C(44) C(49) 124(1) ? . . .
C(49) C(44) C(45) 127(1) ? . . .
C(44) C(45) C(50) 125(1) ? . . .
C(51) C(52) C(53) 107(1) ? . . .
C(55) C(51) C(52) 106(1) ? . . .
C(56) C(51) C(52) 126(1) ? . . .
C(51) C(52) C(57) 129(2) ? . . .
C(51) C(55) C(54) 110(1) ? . . .
C(56) C(51) C(55) 126(2) ? . . .
C(51) C(55) C(60) 123(2) ? . . .
C(52) C(53) C(54) 107(1) ? . . .
C(57) C(52) C(53) 123(2) ? . . .
C(52) C(53) C(58) 126(1) ? . . .
C(53) C(54) C(55) 107(1) ? . . .
C(58) C(53) C(54) 125(1) ? . . .
C(53) C(54) C(59) 124(1) ? . . .
C(59) C(54) C(55) 126(1) ? . . .
C(54) C(55) C(60) 124(1) ? . . .
C(66) C(61) C(62) 118(2) ? . . .
C(61) C(62) C(63) 120(2) ? . . .
C(61) C(66) C(65) 123(2) ? . . .
C(62) C(63) C(64) 124(2) ? . . .
C(63) C(64) C(65) 115(3) ? . . .
C(64) C(65) C(66) 117(2) ? . . .
C(72) C(67) C(68) 123(2) ? . . .
C(67) C(68) C(69) 119(2) ? . . .
C(67) C(72) C(71) 115(3) ? . . .
C(68) C(69) C(70) 114(3) ? . . .
C(69) C(70) C(71) 131(4) ? . . .
C(70) C(71) C(72) 116(4) ? . . .
C(78) C(73) C(74) 122(2) ? . . .
C(73) C(74) C(75) 115(2) ? . . .
C(73) C(78) C(77) 119(3) ? . . .
C(74) C(75) C(76) 125(3) ? . . .
C(75) C(76) C(77) 117(3) ? . . .
C(76) C(77) C(78) 118(2) ? . . .
C(86) C(81) C(82) 123(4) ? . . .
C(81) C(82) C(83) 109(3) ? . . .
C(81) C(86) C(85) 114(4) ? . . .
C(82) C(83) C(84) 130(5) ? . . .
C(83) C(84) C(85) 116(5) ? . . .
C(84) C(85) C(86) 123(4) ? . . .
C(92) C(87) C(88) 126(4) ? . . .
C(87) C(88) C(89) 128(4) ? . . .
C(87) C(92) C(91) 107(5) ? . . .
C(88) C(89) C(90) 109(5) ? . . .
C(89) C(90) C(91) 123(5) ? . . .
C(90) C(91) C(92) 123(5) ? . . .
C(98) C(93) C(94) 122(3) ? . . .
C(93) C(94) C(95) 122(3) ? . . .
C(93) C(98) C(97) 115(5) ? . . .
C(94) C(95) C(96) 116(4) ? . . .
C(95) C(96) C(97) 120(4) ? . . .
C(96) C(97) C(98) 121(5) ? . . .
C(1) C(6) H(3) 109.4571 ? . . .
C(1) C(6) H(1) 109.2779 ? . . .
C(1) C(6) H(2) 109.4541 ? . . .
C(2) C(7) H(6) 109.3120 ? . . .
C(2) C(7) H(4) 109.4695 ? . . .
C(2) C(7) H(5) 109.2756 ? . . .
C(3) C(8) H(9) 109.4542 ? . . .
C(3) C(8) H(7) 109.5844 ? . . .
C(3) C(8) H(8) 109.3338 ? . . .
C(4) C(9) H(12) 109.5495 ? . . .
C(4) C(9) H(10) 109.6405 ? . . .
C(4) C(9) H(11) 109.5928 ? . . .
C(5) C(10) H(15) 109.5156 ? . . .
C(5) C(10) H(13) 109.3659 ? . . .
C(5) C(10) H(14) 109.5205 ? . . .
H(3) C(6) H(1) 109.5112 ? . . .
H(2) C(6) H(1) 109.3838 ? . . .
H(3) C(6) H(2) 109.7422 ? . . .
H(6) C(7) H(4) 109.7738 ? . . .
H(5) C(7) H(4) 109.6337 ? . . .
H(6) C(7) H(5) 109.3612 ? . . .
H(9) C(8) H(7) 109.5269 ? . . .
H(8) C(8) H(7) 109.4843 ? . . .
H(9) C(8) H(8) 109.4435 ? . . .
H(12) C(9) H(10) 109.3440 ? . . .
H(11) C(9) H(10) 109.3915 ? . . .
H(12) C(9) H(11) 109.3081 ? . . .
H(15) C(10) H(13) 109.4256 ? . . .
H(14) C(10) H(13) 109.4963 ? . . .
H(15) C(10) H(14) 109.5033 ? . . .
C(11) C(16) H(18) 109.2530 ? . . .
C(11) C(16) H(16) 109.9619 ? . . .
C(11) C(16) H(17) 108.4691 ? . . .
C(12) C(17) H(21) 109.2882 ? . . .
C(12) C(17) H(20) 109.0040 ? . . .
C(12) C(17) H(19) 109.7545 ? . . .
C(13) C(18) H(24) 108.8850 ? . . .
C(13) C(18) H(23) 109.5424 ? . . .
C(13) C(18) H(22) 109.3917 ? . . .
C(14) C(19) H(27) 109.6210 ? . . .
C(14) C(19) H(25) 109.1709 ? . . .
C(14) C(19) H(26) 109.2744 ? . . .
C(15) C(20) H(30) 109.8916 ? . . .
C(15) C(20) H(28) 108.9338 ? . . .
C(15) C(20) H(29) 109.2942 ? . . .
H(18) C(16) H(16) 110.4682 ? . . .
H(17) C(16) H(16) 109.6611 ? . . .
H(18) C(16) H(17) 108.9906 ? . . .
H(21) C(17) H(19) 110.0593 ? . . .
H(20) C(17) H(19) 109.5471 ? . . .
H(21) C(17) H(20) 109.1671 ? . . .
H(24) C(18) H(22) 109.3723 ? . . .
H(23) C(18) H(22) 110.1184 ? . . .
H(24) C(18) H(23) 109.5104 ? . . .
H(27) C(19) H(25) 109.7009 ? . . .
H(26) C(19) H(25) 109.1371 ? . . .
H(27) C(19) H(26) 109.9185 ? . . .
H(30) C(20) H(28) 109.4544 ? . . .
H(29) C(20) H(28) 108.8802 ? . . .
H(30) C(20) H(29) 110.3592 ? . . .
C(21) C(26) H(33) 109.7069 ? . . .
C(21) C(26) H(31) 109.0273 ? . . .
C(21) C(26) H(32) 109.3404 ? . . .
C(22) C(27) H(36) 109.0362 ? . . .
C(22) C(27) H(34) 109.6395 ? . . .
C(22) C(27) H(35) 109.3514 ? . . .
C(23) C(28) H(39) 109.8045 ? . . .
C(23) C(28) H(37) 109.8109 ? . . .
C(23) C(28) H(38) 109.5315 ? . . .
C(24) C(29) H(42) 109.4453 ? . . .
C(24) C(29) H(41) 109.5528 ? . . .
C(24) C(29) H(40) 109.3293 ? . . .
C(25) C(30) H(45) 109.4090 ? . . .
C(25) C(30) H(43) 109.4321 ? . . .
C(25) C(30) H(44) 109.9132 ? . . .
H(33) C(26) H(31) 109.5272 ? . . .
H(32) C(26) H(31) 109.2419 ? . . .
H(33) C(26) H(32) 109.9783 ? . . .
H(36) C(27) H(34) 109.6393 ? . . .
H(35) C(27) H(34) 109.8510 ? . . .
H(36) C(27) H(35) 109.3059 ? . . .
H(39) C(28) H(37) 109.5313 ? . . .
H(38) C(28) H(37) 109.1143 ? . . .
H(39) C(28) H(38) 109.0298 ? . . .
H(42) C(29) H(40) 109.2434 ? . . .
H(41) C(29) H(40) 109.5349 ? . . .
H(42) C(29) H(41) 109.7204 ? . . .
H(45) C(30) H(43) 109.0419 ? . . .
H(44) C(30) H(43) 109.4893 ? . . .
H(45) C(30) H(44) 109.5381 ? . . .
C(31) C(36) H(48) 109.6084 ? . . .
C(31) C(36) H(46) 109.2659 ? . . .
C(31) C(36) H(47) 109.6436 ? . . .
C(32) C(37) H(51) 109.2861 ? . . .
C(32) C(37) H(50) 109.2209 ? . . .
C(32) C(37) H(49) 109.6031 ? . . .
C(33) C(38) H(54) 109.2049 ? . . .
C(33) C(38) H(52) 109.2024 ? . . .
C(33) C(38) H(53) 109.3338 ? . . .
C(34) C(39) H(57) 109.3232 ? . . .
C(34) C(39) H(55) 109.5631 ? . . .
C(34) C(39) H(56) 109.3385 ? . . .
C(35) C(40) H(60) 109.2711 ? . . .
C(35) C(40) H(58) 109.2536 ? . . .
C(35) C(40) H(59) 109.2597 ? . . .
H(48) C(36) H(46) 109.3335 ? . . .
H(47) C(36) H(46) 109.3017 ? . . .
H(48) C(36) H(47) 109.6726 ? . . .
H(51) C(37) H(49) 109.7832 ? . . .
H(50) C(37) H(49) 109.6192 ? . . .
H(51) C(37) H(50) 109.3125 ? . . .
H(54) C(38) H(52) 109.4902 ? . . .
H(53) C(38) H(52) 109.7489 ? . . .
H(54) C(38) H(53) 109.8438 ? . . .
H(57) C(39) H(55) 109.6002 ? . . .
H(56) C(39) H(55) 109.6200 ? . . .
H(57) C(39) H(56) 109.3814 ? . . .
H(60) C(40) H(58) 109.6617 ? . . .
H(59) C(40) H(58) 109.7399 ? . . .
H(60) C(40) H(59) 109.6389 ? . . .
C(41) C(46) H(63) 109.3675 ? . . .
C(41) C(46) H(61) 109.4480 ? . . .
C(41) C(46) H(62) 109.4725 ? . . .
C(42) C(47) H(66) 109.7326 ? . . .
C(42) C(47) H(64) 109.1218 ? . . .
C(42) C(47) H(65) 109.4244 ? . . .
C(43) C(48) H(69) 109.4699 ? . . .
C(43) C(48) H(67) 109.3097 ? . . .
C(43) C(48) H(68) 109.3160 ? . . .
C(44) C(49) H(72) 109.3450 ? . . .
C(44) C(49) H(70) 109.4478 ? . . .
C(44) C(49) H(71) 109.5587 ? . . .
C(45) C(50) H(75) 109.5430 ? . . .
C(45) C(50) H(73) 109.7268 ? . . .
C(45) C(50) H(74) 109.3219 ? . . .
H(63) C(46) H(61) 109.5265 ? . . .
H(62) C(46) H(61) 109.5166 ? . . .
H(63) C(46) H(62) 109.4961 ? . . .
H(66) C(47) H(64) 109.5200 ? . . .
H(65) C(47) H(64) 109.0847 ? . . .
H(66) C(47) H(65) 109.9389 ? . . .
H(69) C(48) H(67) 109.6642 ? . . .
H(68) C(48) H(67) 109.3772 ? . . .
H(69) C(48) H(68) 109.6891 ? . . .
H(72) C(49) H(70) 109.4302 ? . . .
H(71) C(49) H(70) 109.5680 ? . . .
H(72) C(49) H(71) 109.4773 ? . . .
H(75) C(50) H(73) 109.6621 ? . . .
H(74) C(50) H(73) 109.4062 ? . . .
H(75) C(50) H(74) 109.1652 ? . . .
C(51) C(56) H(78) 109.6208 ? . . .
C(51) C(56) H(77) 109.7030 ? . . .
C(51) C(56) H(76) 109.3711 ? . . .
C(52) C(57) H(81) 108.6246 ? . . .
C(52) C(57) H(79) 109.4516 ? . . .
C(52) C(57) H(80) 108.5673 ? . . .
C(53) C(58) H(84) 109.2418 ? . . .
C(53) C(58) H(82) 109.6901 ? . . .
C(53) C(58) H(83) 109.1337 ? . . .
C(54) C(59) H(87) 109.6837 ? . . .
C(54) C(59) H(85) 109.1239 ? . . .
C(54) C(59) H(86) 109.6249 ? . . .
C(55) C(60) H(90) 109.3187 ? . . .
C(55) C(60) H(89) 109.3384 ? . . .
C(55) C(60) H(88) 108.9147 ? . . .
H(78) C(56) H(76) 109.2509 ? . . .
H(77) C(56) H(76) 109.3018 ? . . .
H(78) C(56) H(77) 109.5781 ? . . .
H(81) C(57) H(79) 110.4856 ? . . .
H(80) C(57) H(79) 110.4230 ? . . .
H(81) C(57) H(80) 109.2433 ? . . .
H(84) C(58) H(82) 109.8254 ? . . .
H(83) C(58) H(82) 109.6720 ? . . .
H(84) C(58) H(83) 109.2604 ? . . .
H(87) C(59) H(85) 109.3148 ? . . .
H(86) C(59) H(85) 109.1762 ? . . .
H(87) C(59) H(86) 109.8993 ? . . .
H(90) C(60) H(88) 109.5660 ? . . .
H(89) C(60) H(88) 109.6797 ? . . .
H(90) C(60) H(89) 110.0035 ? . . .

loop_
_geom_bond_atom_site_label_1
_geom_bond_atom_site_label_2
_geom_bond_distance
_geom_bond_publ_flag
_geom_bond_site_symmetry_1
_geom_bond_site_symmetry_2
Pd(1) Ru(2) 2.932(1) ? . .
Pd(1) S(9) 2.314(4) ? . .
Pd(1) S(10) 2.356(4) ? . .
Pd(1) S(11) 2.373(7) ? . .
Pd(1) P(1) 2.46(1) ? . .
Pd(1) P(2) 2.14(2) ? . .
Ru(1) Mo(1) 2.878(2) ? . .
Ru(1) Mo(2) 2.854(2) ? . .
Ru(1) Mo(3) 2.936(2) ? . .
Ru(1) S(2) 2.368(4) ? . .
Ru(1) S(3) 2.371(3) ? . .
Ru(1) S(4) 2.308(3) ? . .
Ru(1) S(9) 2.350(4) ? . .
Ru(1) S(10) 2.342(4) ? . .
Ru(2) Mo(4) 2.933(2) ? . .
Ru(2) Mo(5) 2.897(1) ? . .
Ru(2) Mo(6) 2.907(2) ? . .
Ru(2) S(6) 2.334(3) ? . .
Ru(2) S(7) 2.338(4) ? . .
Ru(2) S(8) 2.347(4) ? . .
Ru(2) S(9) 2.376(4) ? . .
Ru(2) S(10) 2.341(4) ? . .
Mo(1) Mo(2) 2.888(2) ? . .
Mo(1) Mo(3) 2.833(2) ? . .
Mo(1) S(1) 2.329(4) ? . .
Mo(1) S(3) 2.337(3) ? . .
Mo(1) S(4) 2.325(3) ? . .
Mo(1) C(1) 2.36(2) ? . .
Mo(1) C(2) 2.35(2) ? . .
Mo(1) C(3) 2.36(2) ? . .
Mo(1) C(4) 2.33(1) ? . .
Mo(1) C(5) 2.37(2) ? . .
Mo(2) Mo(3) 2.852(1) ? . .
Mo(2) S(1) 2.326(4) ? . .
Mo(2) S(2) 2.337(3) ? . .
Mo(2) S(4) 2.317(4) ? . .
Mo(2) C(11) 2.35(2) ? . .
Mo(2) C(12) 2.36(2) ? . .
Mo(2) C(13) 2.33(1) ? . .
Mo(2) C(14) 2.37(1) ? . .
Mo(2) C(15) 2.35(2) ? . .
Mo(3) S(1) 2.337(3) ? . .
Mo(3) S(2) 2.320(4) ? . .
Mo(3) S(3) 2.334(4) ? . .
Mo(3) C(21) 2.35(1) ? . .
Mo(3) C(22) 2.37(1) ? . .
Mo(3) C(23) 2.38(1) ? . .
Mo(3) C(24) 2.36(2) ? . .
Mo(3) C(25) 2.33(1) ? . .
Mo(4) Mo(5) 2.860(2) ? . .
Mo(4) Mo(6) 2.854(2) ? . .
Mo(4) S(5) 2.336(3) ? . .
Mo(4) S(7) 2.311(4) ? . .
Mo(4) S(8) 2.321(4) ? . .
Mo(4) C(31) 2.33(2) ? . .
Mo(4) C(32) 2.38(2) ? . .
Mo(4) C(33) 2.35(2) ? . .
Mo(4) C(34) 2.37(2) ? . .
Mo(4) C(35) 2.34(2) ? . .
Mo(5) Mo(6) 2.882(2) ? . .
Mo(5) S(5) 2.336(4) ? . .
Mo(5) S(6) 2.339(4) ? . .
Mo(5) S(8) 2.316(3) ? . .
Mo(5) C(41) 2.34(1) ? . .
Mo(5) C(42) 2.33(1) ? . .
Mo(5) C(43) 2.38(1) ? . .
Mo(5) C(44) 2.35(1) ? . .
Mo(5) C(45) 2.36(1) ? . .
Mo(6) S(5) 2.336(4) ? . .
Mo(6) S(6) 2.332(3) ? . .
Mo(6) S(7) 2.314(3) ? . .
Mo(6) C(51) 2.37(2) ? . .
Mo(6) C(52) 2.34(2) ? . .
Mo(6) C(53) 2.32(2) ? . .
Mo(6) C(54) 2.38(2) ? . .
Mo(6) C(55) 2.34(2) ? . .
Cl(1) C(101) 1.86(4) ? . .
Cl(2) C(101) 1.62(3) ? . .
Cl(3) C(102) 1.69(2) ? . .
Cl(4) C(102) 1.55(2) ? . .
Cl(5) C(103) 1.90(6) ? . .
Cl(6) C(103) 1.78(6) ? . .
Cl(7) C(103) 1.45(6) ? . .
Cl(8) C(104) 1.65(3) ? . .
Cl(9) C(104) 1.83(4) ? . .
Cl(10) C(104) 1.99(4) ? . .
Cl(11) C(104) 1.53(4) ? . .
Cl(12) C(104) 1.27(5) ? . .
P(1) P(2) 0.80(2) ? . .
P(1) C(61) 1.78(3) ? . .
P(1) C(67) 1.82(3) ? . .
P(1) C(73) 1.81(2) ? . .
P(2) C(81) 1.81(5) ? . .
P(2) C(87) 1.91(5) ? . .
P(2) C(93) 1.82(3) ? . .
P(3) F(1) 1.53(2) ? . .
P(3) F(2) 1.49(2) ? . .
P(3) F(3) 1.58(2) ? . .
P(3) F(4) 1.57(2) ? . .
P(3) F(5) 1.52(2) ? . .
P(3) F(6) 1.49(2) ? . .
P(4) P(99) 0.29(2) ? . .
P(4) F(7) 1.64(3) ? . .
P(4) F(8) 1.56(4) ? . .
P(4) F(9) 1.66(2) ? . .
P(4) F(10) 1.52(3) ? . .
P(4) F(11) 1.56(4) ? . .
P(4) F(12) 1.53(2) ? . .
P(99) F(100) 1.57(4) ? . .
P(99) F(101) 1.58(4) ? . .
P(99) F(102) 1.56(4) ? . .
P(99) F(103) 1.56(4) ? . .
P(99) F(104) 1.58(4) ? . .
P(99) F(105) 1.57(4) ? . .
C(1) C(2) 1.42(3) ? . .
C(1) C(5) 1.40(2) ? . .
C(1) C(6) 1.53(2) ? . .
C(2) C(3) 1.42(2) ? . .
C(2) C(7) 1.54(3) ? . .
C(3) C(4) 1.40(3) ? . .
C(3) C(8) 1.55(3) ? . .
C(4) C(5) 1.43(2) ? . .
C(4) C(9) 1.50(2) ? . .
C(5) C(10) 1.48(3) ? . .
C(11) C(12) 1.37(4) ? . .
C(11) C(15) 1.39(4) ? . .
C(11) C(16) 1.49(4) ? . .
C(12) C(13) 1.37(3) ? . .
C(12) C(17) 1.51(4) ? . .
C(13) C(14) 1.40(3) ? . .
C(13) C(18) 1.50(2) ? . .
C(14) C(15) 1.41(3) ? . .
C(14) C(19) 1.46(3) ? . .
C(15) C(20) 1.48(3) ? . .
C(21) C(22) 1.41(2) ? . .
C(21) C(25) 1.43(2) ? . .
C(21) C(26) 1.46(2) ? . .
C(22) C(23) 1.43(2) ? . .
C(22) C(27) 1.56(2) ? . .
C(23) C(24) 1.41(2) ? . .
C(23) C(28) 1.54(2) ? . .
C(24) C(25) 1.35(2) ? . .
C(24) C(29) 1.48(3) ? . .
C(25) C(30) 1.53(3) ? . .
C(31) C(32) 1.38(3) ? . .
C(31) C(35) 1.40(3) ? . .
C(31) C(36) 1.53(3) ? . .
C(32) C(33) 1.43(3) ? . .
C(32) C(37) 1.52(3) ? . .
C(33) C(34) 1.42(3) ? . .
C(33) C(38) 1.51(3) ? . .
C(34) C(35) 1.42(3) ? . .
C(34) C(39) 1.49(4) ? . .
C(35) C(31) 1.40(3) ? . .
C(35) C(34) 1.42(3) ? . .
C(35) C(40) 1.51(3) ? . .
C(40) C(35) 1.51(3) ? . .
C(41) C(42) 1.40(2) ? . .
C(41) C(45) 1.41(2) ? . .
C(41) C(46) 1.52(2) ? . .
C(42) C(43) 1.39(2) ? . .
C(42) C(47) 1.48(3) ? . .
C(43) C(44) 1.42(2) ? . .
C(43) C(48) 1.49(2) ? . .
C(44) C(45) 1.43(2) ? . .
C(44) C(49) 1.50(3) ? . .
C(45) C(50) 1.50(2) ? . .
C(51) C(52) 1.39(3) ? . .
C(51) C(55) 1.38(3) ? . .
C(51) C(56) 1.47(3) ? . .
C(52) C(53) 1.43(2) ? . .
C(52) C(57) 1.45(3) ? . .
C(53) C(54) 1.38(2) ? . .
C(53) C(58) 1.54(3) ? . .
C(54) C(55) 1.36(3) ? . .
C(54) C(59) 1.49(3) ? . .
C(55) C(60) 1.49(3) ? . .
C(61) C(62) 1.39(4) ? . .
C(61) C(66) 1.37(4) ? . .
C(62) C(63) 1.41(5) ? . .
C(63) C(64) 1.45(4) ? . .
C(64) C(65) 1.44(5) ? . .
C(65) C(66) 1.52(5) ? . .
C(67) C(68) 1.47(4) ? . .
C(67) C(72) 1.40(5) ? . .
C(68) C(69) 1.41(5) ? . .
C(69) C(70) 1.38(6) ? . .
C(70) C(71) 1.32(7) ? . .
C(71) C(72) 1.53(7) ? . .
C(73) C(74) 1.44(5) ? . .
C(73) C(78) 1.32(4) ? . .
C(74) C(75) 1.41(5) ? . .
C(75) C(76) 1.32(5) ? . .
C(76) C(77) 1.46(5) ? . .
C(77) C(78) 1.48(4) ? . .
C(81) C(82) 1.46(6) ? . .
C(81) C(86) 1.57(6) ? . .
C(82) C(83) 1.42(8) ? . .
C(83) C(84) 1.41(8) ? . .
C(84) C(85) 1.41(7) ? . .
C(85) C(86) 1.42(8) ? . .
C(87) C(88) 1.33(7) ? . .
C(87) C(92) 1.44(8) ? . .
C(88) C(89) 1.38(7) ? . .
C(89) C(90) 1.31(9) ? . .
C(90) C(91) 1.6(1) ? . .
C(91) C(92) 1.38(9) ? . .
C(93) C(94) 1.36(5) ? . .
C(93) C(98) 1.44(6) ? . .
C(94) C(95) 1.42(6) ? . .
C(95) C(96) 1.34(7) ? . .
C(96) C(97) 1.5(1) ? . .
C(97) C(98) 1.35(8) ? . .
C(6) H(1) 0.9519 ? . .
C(6) H(2) 0.9492 ? . .
C(6) H(3) 0.9477 ? . .
C(7) H(4) 0.9466 ? . .
C(7) H(5) 0.9515 ? . .
C(7) H(6) 0.9498 ? . .
C(8) H(7) 0.9494 ? . .
C(8) H(8) 0.9504 ? . .
C(8) H(9) 0.9499 ? . .
C(9) H(10) 0.9503 ? . .
C(9) H(11) 0.9507 ? . .
C(9) H(12) 0.9512 ? . .
C(10) H(13) 0.9503 ? . .
C(10) H(14) 0.9494 ? . .
C(10) H(15) 0.9502 ? . .
C(16) H(16) 0.9403 ? . .
C(16) H(17) 0.9575 ? . .
C(16) H(18) 0.9482 ? . .
C(17) H(19) 0.9444 ? . .
C(17) H(20) 0.9548 ? . .
C(17) H(21) 0.9488 ? . .
C(18) H(22) 0.9470 ? . .
C(18) H(23) 0.9454 ? . .
C(18) H(24) 0.9541 ? . .
C(19) H(25) 0.9532 ? . .
C(19) H(26) 0.9507 ? . .
C(19) H(27) 0.9441 ? . .
C(20) H(28) 0.9587 ? . .
C(20) H(29) 0.9483 ? . .
C(20) H(30) 0.9415 ? . .
C(26) H(31) 0.9540 ? . .
C(26) H(32) 0.9487 ? . .
C(26) H(33) 0.9454 ? . .
C(27) H(34) 0.9458 ? . .
C(27) H(35) 0.9498 ? . .
C(27) H(36) 0.9522 ? . .
C(28) H(37) 0.9492 ? . .
C(28) H(38) 0.9550 ? . .
C(28) H(39) 0.9502 ? . .
C(29) H(40) 0.9524 ? . .
C(29) H(41) 0.9468 ? . .
C(29) H(42) 0.9503 ? . .
C(30) H(43) 0.9528 ? . .
C(30) H(44) 0.9470 ? . .
C(30) H(45) 0.9523 ? . .
C(36) H(46) 0.9530 ? . .
C(36) H(47) 0.9490 ? . .
C(36) H(48) 0.9486 ? . .
C(37) H(49) 0.9464 ? . .
C(37) H(50) 0.9519 ? . .
C(37) H(51) 0.9500 ? . .
C(38) H(52) 0.9504 ? . .
C(38) H(53) 0.9463 ? . .
C(38) H(54) 0.9493 ? . .
C(39) H(55) 0.9479 ? . .
C(39) H(56) 0.9504 ? . .
C(39) H(57) 0.9506 ? . .
C(40) H(58) 0.9483 ? . .
C(40) H(59) 0.9486 ? . .
C(40) H(60) 0.9495 ? . .
C(46) H(61) 0.9496 ? . .
C(46) H(62) 0.9499 ? . .
C(46) H(63) 0.9498 ? . .
C(47) H(64) 0.9547 ? . .
C(47) H(65) 0.9498 ? . .
C(47) H(66) 0.9447 ? . .
C(48) H(67) 0.9507 ? . .
C(48) H(68) 0.9504 ? . .
C(48) H(69) 0.9471 ? . .
C(49) H(70) 0.9497 ? . .
C(49) H(71) 0.9492 ? . .
C(49) H(72) 0.9508 ? . .
C(50) H(73) 0.9475 ? . .
C(50) H(74) 0.9533 ? . .
C(50) H(75) 0.9503 ? . .
C(56) H(76) 0.9529 ? . .
C(56) H(77) 0.9491 ? . .
C(56) H(78) 0.9497 ? . .
C(57) H(79) 0.9373 ? . .
C(57) H(80) 0.9517 ? . .
C(57) H(81) 0.9510 ? . .
C(58) H(82) 0.9455 ? . .
C(58) H(83) 0.9521 ? . .
C(58) H(84) 0.9504 ? . .
C(59) H(85) 0.9551 ? . .
C(59) H(86) 0.9483 ? . .
C(59) H(87) 0.9467 ? . .
C(60) H(88) 0.9513 ? . .
C(60) H(89) 0.9463 ? . .
C(60) H(90) 0.9476 ? . .

loop_
_geom_contact_atom_site_label_1
_geom_contact_atom_site_label_2
_geom_contact_distance
_geom_contact_publ_flag
_geom_contact_site_symmetry_1
_geom_contact_site_symmetry_2
Pd(1) Ru(1) 3.368(2) ? . .
Pd(1) S(4) 3.446(4) ? . .
Ru(1) Ru(2) 3.105(2) ? . .
S(2) S(10) 3.261(5) ? . .
S(3) S(9) 3.346(5) ? . .
S(4) S(9) 3.381(5) ? . .
S(4) S(10) 3.362(5) ? . .
S(7) S(10) 3.091(5) ? . .
S(8) S(9) 3.197(5) ? . .
S(9) S(10) 2.960(6) ? . .
S(10) S(11) 3.326(7) ? . .
